data_7120297
loop_
_publ_author_name
'Piascik, Adam D.'
'Hill, Peter J.'
'Crawford, Andrew D.'
'Doyle, Laurence R.'
'Green, Jennifer'
'Ashley, Andrew Edward'

_publ_section_title
;
 Cationic silyldiazenido complexes of the Fe(diphosphine)2(N2) platform:
 structural and electronic models for an elusive first intermediate in N2
 fixation
;
_journal_name_full 'Chem. Commun.'
_journal_paper_doi 10.1039/C7CC04188H
_journal_year 2017
_chemical_formula_moiety 'C15 H41 Fe N2 P4 Si, C32 H12 B F24'
_chemical_formula_sum 'C47 H53 B F24 Fe N2 P4 Si'
_chemical_formula_weight 1320.54
_chemical_name_systematic '[Fe(dmpe)2N2(SiMe3)][BArF4] '
_chemical_properties_physical ', Air-sensitive,Moisture-sensitive'
_space_group_crystal_system monoclinic
_space_group_IT_number 14
_space_group_name_Hall '-P 2yn'
_space_group_name_H-M_alt 'P 1 21/n 1'
_symmetry_space_group_name_Hall '-P 2yn'
_symmetry_space_group_name_H-M 'P 1 21/n 1'
_atom_sites_solution_hydrogens geom
_atom_sites_solution_primary direct
_atom_sites_solution_secondary difmap
_audit_creation_date 2016-09-04
_audit_creation_method
;
Olex2 1.2
(compiled 2016.02.19 svn.r3266 for OlexSys, GUI svn.r5155)
;
_audit_update_record
;
2017-05-24 deposited with the CCDC.
2017-06-19 downloaded from the CCDC.
;
_cell_angle_alpha 90
_cell_angle_beta 89.9978(15)
_cell_angle_gamma 90
_cell_formula_units_Z 8
_cell_length_a 17.0435(3)
_cell_length_b 37.6295(6)
_cell_length_c 18.3435(4)
_cell_measurement_reflns_used 14175
_cell_measurement_temperature 173.00(14)
_cell_measurement_theta_max 27.8720
_cell_measurement_theta_min 2.5750
_cell_volume 11764.4(4)
_computing_cell_refinement
;
CrysAlisPro, Agilent Technologies,
Version 1.171.36.32 (release 02-08-2013 CrysAlis171 .NET)
(compiled Aug  2 2013,16:46:58)
;
_computing_data_collection
;
CrysAlisPro, Agilent Technologies,
Version 1.171.36.32 (release 02-08-2013 CrysAlis171 .NET)
(compiled Aug  2 2013,16:46:58)
;
_computing_data_reduction
;
CrysAlisPro, Agilent Technologies,
Version 1.171.36.32 (release 02-08-2013 CrysAlis171 .NET)
(compiled Aug  2 2013,16:46:58)
;
_computing_molecular_graphics 'Olex2 (Dolomanov et al., 2009)'
_computing_publication_material 'Olex2 (Dolomanov et al., 2009)'
_computing_structure_refinement 'ShelXL (Sheldrick, 2015)'
_computing_structure_solution 'ShelXS (Sheldrick, 2015)'
_diffrn_ambient_temperature 173(2)
_diffrn_detector_area_resol_mean 16.0382
_diffrn_measured_fraction_theta_full 0.997
_diffrn_measured_fraction_theta_max 0.846
_diffrn_measurement_details
;
#__ type_ start__ end____ width___ exp.time_
  1 omega  -39.00   51.00   0.3000    4.4150
omega____ theta____ kappa____ phi______ frames
    -      -13.1782   77.0000    0.0000 300

#__ type_ start__ end____ width___ exp.time_
  2 omega  -81.00   11.10   0.3000    4.4150
omega____ theta____ kappa____ phi______ frames
    -      -13.1782  -77.0000 -120.0000 307

#__ type_ start__ end____ width___ exp.time_
  3 omega   -2.00   82.00   0.3000    4.4150
omega____ theta____ kappa____ phi______ frames
    -       14.2719   57.0000  150.0000 280
;
_diffrn_measurement_device_type 'Xcalibur, Eos'
_diffrn_measurement_method '\w scans'
_diffrn_orient_matrix_UB_11 -0.0236140000
_diffrn_orient_matrix_UB_12 -0.0018238000
_diffrn_orient_matrix_UB_13 0.0316266000
_diffrn_orient_matrix_UB_21 0.0336487000
_diffrn_orient_matrix_UB_22 -0.0047463000
_diffrn_orient_matrix_UB_23 0.0205688000
_diffrn_orient_matrix_UB_31 0.0064362000
_diffrn_orient_matrix_UB_32 0.0181462000
_diffrn_orient_matrix_UB_33 0.0085497000
_diffrn_radiation_monochromator graphite
_diffrn_radiation_type MoK\a
_diffrn_radiation_wavelength 0.71073
_diffrn_reflns_av_R_equivalents 0.0256
_diffrn_reflns_av_unetI/netI 0.0400
_diffrn_reflns_Laue_measured_fraction_full 0.997
_diffrn_reflns_Laue_measured_fraction_max 0.846
_diffrn_reflns_limit_h_max 18
_diffrn_reflns_limit_h_min -22
_diffrn_reflns_limit_k_max 42
_diffrn_reflns_limit_k_min -49
_diffrn_reflns_limit_l_max 23
_diffrn_reflns_limit_l_min -20
_diffrn_reflns_number 66244
_diffrn_reflns_point_group_measured_fraction_full 0.997
_diffrn_reflns_point_group_measured_fraction_max 0.846
_diffrn_reflns_theta_full 25.242
_diffrn_reflns_theta_max 28.297
_diffrn_reflns_theta_min 2.286
_diffrn_source 'Enhance (Mo) X-ray Source'
_exptl_absorpt_coefficient_mu 0.496
_exptl_absorpt_correction_T_max 0.869
_exptl_absorpt_correction_T_min 0.812
_exptl_absorpt_correction_type analytical
_exptl_absorpt_process_details
;
CrysAlisPro, Agilent Technologies,
Version 1.171.36.32 (release 02-08-2013 CrysAlis171 .NET)
(compiled Aug  2 2013,16:46:58)
Analytical numeric absorption correction using a multifaceted crystal
            model based on expressions derived by R.C. Clark & J.S. Reid.
(Clark, R. C. & Reid, J. S. (1995). Acta Cryst. A51, 887-897)
;
_exptl_crystal_colour blue
_exptl_crystal_colour_primary blue
_exptl_crystal_density_diffrn 1.491
_exptl_crystal_F_000 5360
_exptl_crystal_recrystallization_method 'Re-crystallisation from solvent: Et2O'
_exptl_crystal_size_max 0.6217
_exptl_crystal_size_mid 0.4827
_exptl_crystal_size_min 0.3315
_refine_diff_density_max 1.446
_refine_diff_density_min -0.610
_refine_diff_density_rms 0.097
_refine_ls_extinction_method none
_refine_ls_goodness_of_fit_ref 1.012
_refine_ls_hydrogen_treatment constr
_refine_ls_matrix_type full
_refine_ls_number_parameters 1528
_refine_ls_number_reflns 24747
_refine_ls_number_restraints 731
_refine_ls_restrained_S_all 1.096
_refine_ls_R_factor_all 0.1067
_refine_ls_R_factor_gt 0.0779
_refine_ls_shift/su_max 0.002
_refine_ls_shift/su_mean 0.000
_refine_ls_structure_factor_coef Fsqd
_refine_ls_weighting_details 'w=1/[\s^2^(Fo^2^)+(0.1075P)^2^+26.4649P] where P=(Fo^2^+2Fc^2^)/3'
_refine_ls_weighting_scheme calc
_refine_ls_wR_factor_gt 0.2048
_refine_ls_wR_factor_ref 0.2281
_reflns_Friedel_coverage 0.000
_reflns_number_gt 17516
_reflns_number_total 24747
_reflns_threshold_expression 'I > 2\s(I)'
_cod_data_source_file c7cc04188h2.cif
_cod_data_source_block ash1527
_cod_original_cell_volume 11764.3(3)
_cod_database_code 7120297
_chemical_oxdiff_formula 'C188 H212 B4 F96 Fe4 N8 P16 Si4'
_chemical_oxdiff_usercomment LDFeN2DFBw
_shelx_space_group_comment
;
The symmetry employed for this shelxl refinement is uniquely defined
by the following loop, which should always be used as a source of
symmetry information in preference to the above space-group names.
They are only intended as comments.
;
_reflns_odcompleteness_completeness 96.96
_reflns_odcompleteness_iscentric 1
_reflns_odcompleteness_theta 26.32
_olex2_refinement_description
;
1. Fixed Uiso
 At 1.2 times of:
  All C(H) groups, All C(H,H) groups
 At 1.5 times of:
  All C(H,H,H) groups
2. Restrained distances
 F22A-C62 \\sim F24-C62 \\sim F23A-C62 \\sim F22-C62 \\sim F24A-C62 \\sim
F23-C62
 with sigma of 0.02
 F45-C93 \\sim F44A-C93 \\sim F43-C93 \\sim F45A-C93 \\sim F44-C93 \\sim
F43A-C93
 with sigma of 0.02
 F30-C70 \\sim F29A-C70 \\sim F28-C70 \\sim F30A-C70 \\sim F29-C70 \\sim
F28A-C70
 with sigma of 0.02
 F21-C61 \\sim F20A-C61 \\sim F19-C61 \\sim F21A-C61 \\sim F20-C61 \\sim
F19A-C61
 with sigma of 0.02
 F4-C38 \\sim F6A-C38 \\sim F5-C38 \\sim F4A-C38 \\sim F6-C38 \\sim F5A-C38
 with sigma of 0.02
3. Uiso/Uaniso restraints and constraints
F1 \\sim F2 \\sim F3 \\sim F4 \\sim F5 \\sim F6 \\sim F7 \\sim F8 \\sim F9
\\sim F10 \\sim F11 \\sim F12 \\sim F13 \\sim F14 \\sim F15 \\sim F16 \\sim F17
\\sim F18 \\sim F19 \\sim F20 \\sim F21 \\sim F22 \\sim F23 \\sim F24 \\sim F25
\\sim F26 \\sim F27 \\sim F28 \\sim F29 \\sim F30 \\sim F31 \\sim F32 \\sim F33
\\sim F34 \\sim F35 \\sim F36 \\sim F37 \\sim F38 \\sim F39 \\sim F40 \\sim F41
\\sim F42 \\sim F43 \\sim F44 \\sim F45 \\sim F46 \\sim F47 \\sim F48 \\sim
F23A \\sim F24A \\sim F22A \\sim F44A \\sim F43A \\sim F45A \\sim F29A \\sim
F30A \\sim F28A \\sim F20A \\sim F21A \\sim F19A \\sim F5A \\sim F6A \\sim F4A:
within 2A with sigma of 0.04 and sigma for terminal atoms of 0.08
4. Rigid body (RIGU) restrains
 C62, F24, F23A, F22, F24A, F23, F22A
 with sigma for 1-2 distances of 0.004 and sigma for 1-3 distances of 0.004
 C93, F44A, F43, F45A, F44, F43A, F45
 with sigma for 1-2 distances of 0.004 and sigma for 1-3 distances of 0.004
 C70, F30, F29A, F28, F30A, F29, F28A
 with sigma for 1-2 distances of 0.004 and sigma for 1-3 distances of 0.004
 C61, F20A, F19, F21A, F20, F19A, F21
 with sigma for 1-2 distances of 0.004 and sigma for 1-3 distances of 0.004
 C38, F4, F6A, F5, F4A, F6, F5A
 with sigma for 1-2 distances of 0.004 and sigma for 1-3 distances of 0.004
 C45, F8, F9, F7
 with sigma for 1-2 distances of 0.004 and sigma for 1-3 distances of 0.004
 C46, F12, F10, F11
 with sigma for 1-2 distances of 0.004 and sigma for 1-3 distances of 0.004
 C53, F15, F13, F14
 with sigma for 1-2 distances of 0.004 and sigma for 1-3 distances of 0.004
 C54, F18, F16, F17
 with sigma for 1-2 distances of 0.004 and sigma for 1-3 distances of 0.004
 C37, F2, F3, F1
 with sigma for 1-2 distances of 0.004 and sigma for 1-3 distances of 0.004
 C69, F26, F25, F27
 with sigma for 1-2 distances of 0.004 and sigma for 1-3 distances of 0.004
 C94, F48, F46, F47
 with sigma for 1-2 distances of 0.004 and sigma for 1-3 distances of 0.004
 C77, F32, F31, F33
 with sigma for 1-2 distances of 0.004 and sigma for 1-3 distances of 0.004
 C78, F35, F34, F36
 with sigma for 1-2 distances of 0.004 and sigma for 1-3 distances of 0.004
 C86, F40, F41, F42
 with sigma for 1-2 distances of 0.004 and sigma for 1-3 distances of 0.004
 C85, F39, F37, F38
 with sigma for 1-2 distances of 0.004 and sigma for 1-3 distances of 0.004
 C26, C27, P8, C23, C22, P7, C25, C24, C20, C21, P6, C17, C16, P5, C18, C19,
 C3, C4, P2, C2, C1, P1, C5, C6, C12, C11, P3, C7, C8, C10, P4, C9
 with sigma for 1-2 distances of 0.004 and sigma for 1-3 distances of 0.004
5. Others
 Sof(F23A)=Sof(F24A)=Sof(F22A)=1-FVAR(1)
 Sof(F22)=Sof(F23)=Sof(F24)=FVAR(1)
 Sof(F44A)=Sof(F43A)=Sof(F45A)=1-FVAR(2)
 Sof(F43)=Sof(F44)=Sof(F45)=FVAR(2)
 Sof(F29A)=Sof(F30A)=Sof(F28A)=1-FVAR(3)
 Sof(F28)=Sof(F29)=Sof(F30)=FVAR(3)
 Sof(F20A)=Sof(F21A)=Sof(F19A)=1-FVAR(4)
 Sof(F19)=Sof(F20)=Sof(F21)=FVAR(4)
 Sof(F5A)=Sof(F6A)=Sof(F4A)=1-FVAR(5)
 Sof(F4)=Sof(F5)=Sof(F6)=FVAR(5)
6.a Secondary CH2 refined with riding coordinates:
 C1(H1A,H1B), C2(H2A,H2B), C7(H7A,H7B), C8(H8A,H8B), C16(H16A,H16B), C17(H17A,
 H17B), C22(H22A,H22B), C23(H23A,H23B)
6.b Aromatic/amide H refined with riding coordinates:
 C64(H64), C66(H66), C68(H68), C72(H72), C74(H74), C76(H76), C80(H80),
 C82(H82), C84(H84), C88(H88), C90(H90), C92(H92), C32(H32), C34(H34), C36(H36),
  C40(H40), C42(H42), C44(H44), C48(H48), C50(H50), C52(H52), C56(H56),
 C58(H58), C60(H60)
6.c Idealised Me refined as rotating group:
 C3(H3A,H3B,H3C), C4(H4A,H4B,H4C), C5(H5A,H5B,H5C), C6(H6A,H6B,H6C), C9(H9A,
 H9B,H9C), C10(H10A,H10B,H10C), C11(H11A,H11B,H11C), C12(H12A,H12B,H12C),
 C13(H13A,H13B,H13C), C14(H14A,H14B,H14C), C15(H15A,H15B,H15C), C18(H18A,H18B,
 H18C), C19(H19A,H19B,H19C), C20(H20A,H20B,H20C), C21(H21A,H21B,H21C), C24(H24A,
 H24B,H24C), C25(H25A,H25B,H25C), C26(H26A,H26B,H26C), C27(H27A,H27B,H27C),
 C28(H28A,H28B,H28C), C29(H29A,H29B,H29C), C30(H30A,H30B,H30C)
;
_shelx_shelxl_version_number 2014/7
_olex2_submission_special_instructions 'No special instructions were received'

loop_
_space_group_symop_operation_xyz
'x, y, z'
'-x+1/2, y+1/2, -z+1/2'
'-x, -y, -z'
'x-1/2, -y-1/2, z-1/2'

loop_
_atom_site_label
_atom_site_type_symbol
_atom_site_fract_x
_atom_site_fract_y
_atom_site_fract_z
_atom_site_U_iso_or_equiv
_atom_site_adp_type
_atom_site_occupancy
_atom_site_site_symmetry_order
_atom_site_calc_flag
_atom_site_refinement_flags_posn
_atom_site_refinement_flags_adp
_atom_site_refinement_flags_occupancy
_atom_site_disorder_assembly
_atom_site_disorder_group
Fe1 Fe 0.25980(3) 0.51223(2) 0.75283(3) 0.02661(14) Uani 1 1 d . . . . .
Fe2 Fe 0.75385(3) 0.73810(2) 0.73765(3) 0.02633(14) Uani 1 1 d . . . . .
P1 P 0.14533(6) 0.53656(3) 0.72113(7) 0.0410(3) Uani 1 1 d . U . . .
P2 P 0.28859(7) 0.51821(3) 0.63513(6) 0.0378(3) Uani 1 1 d . U . . .
P3 P 0.23271(7) 0.50805(3) 0.87175(6) 0.0382(3) Uani 1 1 d . U . . .
P4 P 0.33981(7) 0.55570(3) 0.78638(6) 0.0373(3) Uani 1 1 d . U . . .
P5 P 0.77892(7) 0.73163(3) 0.61939(6) 0.0372(3) Uani 1 1 d . U . . .
P6 P 0.63878(6) 0.71352(3) 0.70946(7) 0.0399(3) Uani 1 1 d . U . . .
P7 P 0.83539(7) 0.69526(3) 0.77112(6) 0.0372(3) Uani 1 1 d . U . . .
P8 P 0.72827(7) 0.74309(3) 0.85675(6) 0.0381(3) Uani 1 1 d . U . . .
Si1 Si 0.25619(7) 0.39925(3) 0.73623(8) 0.0431(3) Uani 1 1 d . . . . .
Si2 Si 0.75585(7) 0.85125(3) 0.72347(8) 0.0420(3) Uani 1 1 d . . . . .
F1 F 0.53557(17) 0.60106(10) 0.63433(19) 0.0712(9) Uani 1 1 d . U . . .
F2 F 0.54355(18) 0.56961(10) 0.5407(2) 0.0796(11) Uani 1 1 d . U . . .
F3 F 0.5864(2) 0.62247(11) 0.5384(3) 0.1013(15) Uani 1 1 d . U . . .
F4 F 0.8721(3) 0.5782(2) 0.4823(3) 0.109(3) Uani 0.807(10) 1 d D U P A 1
F5 F 0.9383(2) 0.5771(2) 0.5812(4) 0.095(2) Uani 0.807(10) 1 d D U P A 1
F6 F 0.8802(2) 0.62343(11) 0.5455(3) 0.0667(15) Uani 0.807(10) 1 d D U P A 1
F7 F 0.9300(4) 0.45966(13) 0.5541(2) 0.130(2) Uani 1 1 d . U . B 1
F8 F 0.8597(3) 0.41812(17) 0.5650(2) 0.136(2) Uani 1 1 d . U . C 1
F9 F 0.9784(2) 0.41379(11) 0.59765(18) 0.0842(12) Uani 1 1 d . U . D 1
F10 F 0.9845(3) 0.45718(11) 0.9014(2) 0.1251(19) Uani 1 1 d . U . E 1
F11 F 0.9919(3) 0.40601(12) 0.8605(2) 0.1102(16) Uani 1 1 d . U . F 1
F12 F 0.8958(2) 0.42166(14) 0.9197(2) 0.1095(16) Uani 1 1 d . U . G 1
F13 F 0.9656(2) 0.59731(15) 0.8658(2) 0.1127(16) Uani 1 1 d . U . . .
F14 F 0.9639(2) 0.55586(10) 0.9378(3) 0.1053(15) Uani 1 1 d . U . . .
F15 F 0.93215(18) 0.60639(12) 0.9738(2) 0.0982(15) Uani 1 1 d . U . . .
F16 F 0.6268(2) 0.63602(10) 0.9212(3) 0.1055(16) Uani 1 1 d . U . H 1
F17 F 0.6432(2) 0.60692(11) 1.01581(18) 0.0816(11) Uani 1 1 d . U . I 1
F18 F 0.56855(17) 0.58734(11) 0.9359(2) 0.0885(13) Uani 1 1 d . U . J 1
F19 F 0.5803(3) 0.4328(2) 0.5827(3) 0.0781(19) Uani 0.714(8) 1 d D U P K 1
F20 F 0.4618(3) 0.4491(2) 0.6187(3) 0.105(3) Uani 0.714(8) 1 d D U P K 1
F21 F 0.5097(4) 0.40158(15) 0.6462(3) 0.103(2) Uani 0.714(8) 1 d D U P K 1
F22 F 0.4596(4) 0.4328(3) 0.8983(3) 0.132(4) Uani 0.683(8) 1 d D U P L 1
F23 F 0.5178(5) 0.47747(15) 0.9456(3) 0.115(3) Uani 0.683(8) 1 d D U P L 1
F24 F 0.5692(4) 0.4295(2) 0.9433(3) 0.097(3) Uani 0.683(8) 1 d D U P L 1
F25 F 1.02531(17) 0.65273(10) 0.6313(2) 0.0775(11) Uani 1 1 d . U . . .
F26 F 1.0389(2) 0.67720(14) 0.5325(3) 0.1189(17) Uani 1 1 d . U . . .
F27 F 1.07579(19) 0.62370(11) 0.5471(3) 0.1019(15) Uani 1 1 d . U . . .
F28 F 1.3574(2) 0.65178(16) 0.4765(2) 0.0769(16) Uani 0.796(8) 1 d D U P M 1
F29 F 1.3781(3) 0.62018(11) 0.5642(3) 0.0823(18) Uani 0.796(8) 1 d D U P M 1
F30 F 1.4281(2) 0.67261(16) 0.5599(4) 0.094(2) Uani 0.796(8) 1 d D U P M 1
F31 F 1.3643(3) 0.82963(12) 0.5488(2) 0.0993(13) Uani 1 1 d . U . . .
F32 F 1.4387(3) 0.78684(11) 0.54287(19) 0.0930(13) Uani 1 1 d . U . . .
F33 F 1.4806(2) 0.83600(12) 0.58598(18) 0.0955(14) Uani 1 1 d . U . . .
F34 F 1.3893(2) 0.83256(12) 0.90361(19) 0.0908(12) Uani 1 1 d . U . N 1
F35 F 1.4916(3) 0.84473(11) 0.84610(19) 0.0979(14) Uani 1 1 d . U . O 1
F36 F 1.4760(3) 0.79438(10) 0.8932(2) 0.0997(15) Uani 1 1 d . U . P 1
F37 F 1.45995(18) 0.69703(9) 0.9346(2) 0.0794(11) Uani 1 1 d . U . . .
F38 F 1.46287(17) 0.65421(12) 0.86037(18) 0.0855(12) Uani 1 1 d . U . . .
F39 F 1.42699(17) 0.64565(9) 0.96977(17) 0.0633(8) Uani 1 1 d . U . . .
F40 F 1.06421(18) 0.66388(12) 0.9201(2) 0.0982(14) Uani 1 1 d . U . . .
F41 F 1.1344(2) 0.65748(12) 1.01318(19) 0.0946(13) Uani 1 1 d . U . . .
F42 F 1.1309(2) 0.61742(9) 0.9360(2) 0.0862(12) Uani 1 1 d . U . . .
F43 F 1.0769(4) 0.8132(2) 0.9380(3) 0.094(2) Uani 0.702(9) 1 d D U P Q 1
F44 F 0.9962(6) 0.77414(17) 0.9237(4) 0.122(3) Uani 0.702(9) 1 d D U P Q 1
F45 F 0.9771(6) 0.8283(2) 0.8883(3) 0.136(4) Uani 0.702(9) 1 d D U P Q 1
F46 F 1.0101(3) 0.84863(12) 0.6316(3) 0.1240(17) Uani 1 1 d . U . R 1
F47 F 0.9583(2) 0.80184(14) 0.6086(2) 0.1146(17) Uani 1 1 d . U . S 1
F48 F 1.0726(2) 0.81498(14) 0.5690(2) 0.1060(16) Uani 1 1 d . U . T 1
C63 C 1.2320(2) 0.70852(9) 0.67325(19) 0.0230(7) Uani 1 1 d . . . . .
C64 C 1.1599(2) 0.69477(10) 0.6503(2) 0.0265(8) Uani 1 1 d . . . . .
H64 H 1.1131 0.7037 0.6715 0.032 Uiso 1 1 calc R . . . .
C65 C 1.1544(2) 0.66837(10) 0.5972(2) 0.0298(8) Uani 1 1 d . . . . .
C66 C 1.2209(2) 0.65516(10) 0.5637(2) 0.0314(8) Uani 1 1 d . . . . .
H66 H 1.2173 0.6376 0.5266 0.038 Uiso 1 1 calc R . . . .
C67 C 1.2930(2) 0.66840(10) 0.5858(2) 0.0297(8) Uani 1 1 d . . . . .
C68 C 1.2982(2) 0.69392(10) 0.6394(2) 0.0266(8) Uani 1 1 d . . . . .
H68 H 1.3486 0.7019 0.6540 0.032 Uiso 1 1 calc R . . . .
C69 C 1.0746(3) 0.65539(14) 0.5749(3) 0.0470(11) Uani 1 1 d . U . . .
C70 C 1.3650(2) 0.65393(12) 0.5498(2) 0.0428(10) Uani 1 1 d D U . . .
C71 C 1.3102(2) 0.76455(9) 0.73342(19) 0.0245(7) Uani 1 1 d . . . . .
C72 C 1.3378(2) 0.77650(10) 0.6661(2) 0.0292(8) Uani 1 1 d . . . . .
H72 H 1.3162 0.7667 0.6229 0.035 Uiso 1 1 calc R . . . .
C73 C 1.3962(2) 0.80242(11) 0.6602(2) 0.0319(8) Uani 1 1 d . . . . .
C74 C 1.4298(2) 0.81709(10) 0.7216(2) 0.0307(8) Uani 1 1 d . . . . .
H74 H 1.4702 0.8344 0.7178 0.037 Uiso 1 1 calc R . . . .
C75 C 1.4031(2) 0.80595(10) 0.7889(2) 0.0288(8) Uani 1 1 d . . . . .
C76 C 1.3440(2) 0.78049(10) 0.7946(2) 0.0277(8) Uani 1 1 d . . . . .
H76 H 1.3261 0.7737 0.8416 0.033 Uiso 1 1 calc R . . . .
C77 C 1.4231(3) 0.81345(15) 0.5860(3) 0.0541(13) Uani 1 1 d . U . . .
C78 C 1.4400(3) 0.81941(12) 0.8575(2) 0.0408(10) Uani 1 1 d . U . . .
C79 C 1.2520(2) 0.70977(10) 0.8124(2) 0.0245(7) Uani 1 1 d . . . . .
C80 C 1.3270(2) 0.70034(10) 0.8363(2) 0.0262(8) Uani 1 1 d . . . . .
H80 H 1.3714 0.7107 0.8134 0.031 Uiso 1 1 calc R . . . .
C81 C 1.3385(2) 0.67617(10) 0.8926(2) 0.0260(7) Uani 1 1 d . . . . .
C82 C 1.2762(2) 0.66037(10) 0.9272(2) 0.0280(8) Uani 1 1 d . . . . .
H82 H 1.2842 0.6441 0.9661 0.034 Uiso 1 1 calc R . . . .
C83 C 1.2012(2) 0.66889(10) 0.9037(2) 0.0289(8) Uani 1 1 d . . . . .
C84 C 1.1893(2) 0.69281(10) 0.8472(2) 0.0268(8) Uani 1 1 d . . . . .
H84 H 1.1373 0.6978 0.8318 0.032 Uiso 1 1 calc R . . . .
C85 C 1.4214(2) 0.66815(13) 0.9152(2) 0.0406(10) Uani 1 1 d . U . . .
C86 C 1.1329(3) 0.65269(12) 0.9421(2) 0.0399(10) Uani 1 1 d . U . . .
C87 C 1.1595(2) 0.76070(9) 0.7496(2) 0.0250(7) Uani 1 1 d . . . . .
C88 C 1.1260(2) 0.77046(10) 0.8159(2) 0.0301(8) Uani 1 1 d . . . . .
H88 H 1.1484 0.7617 0.8597 0.036 Uiso 1 1 calc R . . . .
C89 C 1.0608(2) 0.79267(11) 0.8201(2) 0.0357(9) Uani 1 1 d . . . . .
C90 C 1.0274(2) 0.80684(11) 0.7578(2) 0.0381(10) Uani 1 1 d . . . . .
H90 H 0.9827 0.8219 0.7605 0.046 Uiso 1 1 calc R . . . .
C91 C 1.0613(2) 0.79837(11) 0.6909(2) 0.0349(9) Uani 1 1 d . . . . .
C92 C 1.1254(2) 0.77616(10) 0.6871(2) 0.0287(8) Uani 1 1 d . . . . .
H92 H 1.1475 0.7711 0.6407 0.034 Uiso 1 1 calc R . . . .
C93 C 1.0254(3) 0.80070(14) 0.8922(3) 0.0543(12) Uani 1 1 d D U . . .
C94 C 1.0266(3) 0.81368(14) 0.6232(3) 0.0495(12) Uani 1 1 d . U . . .
B2 B 1.2385(2) 0.73600(11) 0.7420(2) 0.0237(8) Uani 1 1 d . . . . .
N1 N 0.28799(18) 0.46912(9) 0.75100(18) 0.0317(7) Uani 1 1 d . . . . .
N2 N 0.31223(19) 0.43926(9) 0.7506(2) 0.0370(8) Uani 1 1 d . . . . .
N3 N 0.78383(18) 0.78095(9) 0.73559(18) 0.0314(7) Uani 1 1 d . . . . .
N4 N 0.80994(19) 0.81065(9) 0.7353(2) 0.0369(8) Uani 1 1 d . . . . .
C1 C 0.1403(3) 0.54085(19) 0.6208(3) 0.0670(16) Uani 1 1 d . U . . .
H1A H 0.1214 0.5183 0.5991 0.080 Uiso 1 1 calc R . . . .
H1B H 0.1031 0.5600 0.6074 0.080 Uiso 1 1 calc R . . . .
C2 C 0.2215(3) 0.54953(16) 0.5919(3) 0.0611(14) Uani 1 1 d . U . . .
H2A H 0.2360 0.5743 0.6043 0.073 Uiso 1 1 calc R . . . .
H2B H 0.2230 0.5468 0.5382 0.073 Uiso 1 1 calc R . . . .
C3 C 0.2754(4) 0.47790(14) 0.5821(3) 0.0599(14) Uani 1 1 d . U . . .
H3A H 0.3154 0.4605 0.5960 0.090 Uiso 1 1 calc GR . . . .
H3B H 0.2806 0.4834 0.5301 0.090 Uiso 1 1 calc GR . . . .
H3C H 0.2232 0.4681 0.5915 0.090 Uiso 1 1 calc GR . . . .
C4 C 0.3844(3) 0.53266(16) 0.6017(3) 0.0621(14) Uani 1 1 d . U . . .
H4A H 0.3977 0.5557 0.6235 0.093 Uiso 1 1 calc GR . . . .
H4B H 0.3826 0.5350 0.5485 0.093 Uiso 1 1 calc GR . . . .
H4C H 0.4242 0.5151 0.6151 0.093 Uiso 1 1 calc GR . . . .
C5 C 0.0531(3) 0.51326(17) 0.7389(4) 0.0708(17) Uani 1 1 d . U . . .
H5A H 0.0562 0.4891 0.7193 0.106 Uiso 1 1 calc GR . . . .
H5B H 0.0099 0.5260 0.7153 0.106 Uiso 1 1 calc GR . . . .
H5C H 0.0438 0.5122 0.7916 0.106 Uiso 1 1 calc GR . . . .
C6 C 0.1195(3) 0.58168(14) 0.7489(3) 0.0631(15) Uani 1 1 d . U . . .
H6A H 0.1189 0.5831 0.8023 0.095 Uiso 1 1 calc GR . . . .
H6B H 0.0675 0.5877 0.7299 0.095 Uiso 1 1 calc GR . . . .
H6C H 0.1584 0.5984 0.7296 0.095 Uiso 1 1 calc GR . . . .
C7 C 0.3062(4) 0.53196(17) 0.9231(3) 0.0649(15) Uani 1 1 d . U . . .
H7A H 0.2864 0.5371 0.9727 0.078 Uiso 1 1 calc R . . . .
H7B H 0.3543 0.5174 0.9276 0.078 Uiso 1 1 calc R . . . .
C8 C 0.3242(4) 0.56577(15) 0.8844(3) 0.0629(14) Uani 1 1 d . U . . .
H8A H 0.3720 0.5767 0.9052 0.075 Uiso 1 1 calc R . . . .
H8B H 0.2802 0.5827 0.8901 0.075 Uiso 1 1 calc R . . . .
C9 C 0.4440(3) 0.54492(16) 0.7853(4) 0.0657(15) Uani 1 1 d . U . . .
H9A H 0.4527 0.5225 0.8113 0.098 Uiso 1 1 calc GR . . . .
H9B H 0.4735 0.5640 0.8092 0.098 Uiso 1 1 calc GR . . . .
H9C H 0.4618 0.5425 0.7347 0.098 Uiso 1 1 calc GR . . . .
C10 C 0.3405(3) 0.60031(12) 0.7475(3) 0.0549(13) Uani 1 1 d . U . . .
H10A H 0.3505 0.5988 0.6950 0.082 Uiso 1 1 calc GR . . . .
H10B H 0.3818 0.6144 0.7708 0.082 Uiso 1 1 calc GR . . . .
H10C H 0.2895 0.6116 0.7559 0.082 Uiso 1 1 calc GR . . . .
C11 C 0.2380(4) 0.46338(15) 0.9121(3) 0.0744(18) Uani 1 1 d . U . . .
H11A H 0.1996 0.4478 0.8883 0.112 Uiso 1 1 calc GR . . . .
H11B H 0.2263 0.4648 0.9643 0.112 Uiso 1 1 calc GR . . . .
H11C H 0.2908 0.4537 0.9052 0.112 Uiso 1 1 calc GR . . . .
C12 C 0.1416(3) 0.52281(18) 0.9136(3) 0.0693(16) Uani 1 1 d . U . . .
H12A H 0.1310 0.5474 0.8993 0.104 Uiso 1 1 calc GR . . . .
H12B H 0.1463 0.5214 0.9667 0.104 Uiso 1 1 calc GR . . . .
H12C H 0.0984 0.5076 0.8972 0.104 Uiso 1 1 calc GR . . . .
C13 C 0.1522(3) 0.41217(14) 0.7257(4) 0.0605(15) Uani 1 1 d . . . . .
H13A H 0.1338 0.4236 0.7705 0.091 Uiso 1 1 calc GR . . . .
H13B H 0.1205 0.3910 0.7160 0.091 Uiso 1 1 calc GR . . . .
H13C H 0.1471 0.4288 0.6848 0.091 Uiso 1 1 calc GR . . . .
C14 C 0.2747(4) 0.37154(14) 0.8162(4) 0.0771(19) Uani 1 1 d . . . . .
H14A H 0.3307 0.3722 0.8281 0.116 Uiso 1 1 calc GR . . . .
H14B H 0.2591 0.3470 0.8057 0.116 Uiso 1 1 calc GR . . . .
H14C H 0.2443 0.3805 0.8575 0.116 Uiso 1 1 calc GR . . . .
C15 C 0.2975(4) 0.37821(16) 0.6535(4) 0.079(2) Uani 1 1 d . . . . .
H15A H 0.2886 0.3937 0.6113 0.119 Uiso 1 1 calc GR . . . .
H15B H 0.2718 0.3553 0.6453 0.119 Uiso 1 1 calc GR . . . .
H15C H 0.3540 0.3745 0.6600 0.119 Uiso 1 1 calc GR . . . .
C16 C 0.7100(3) 0.70004(15) 0.5789(3) 0.0561(13) Uani 1 1 d . U . . .
H16A H 0.7097 0.7025 0.5251 0.067 Uiso 1 1 calc R . . . .
H16B H 0.7252 0.6754 0.5913 0.067 Uiso 1 1 calc R . . . .
C17 C 0.6302(3) 0.70838(17) 0.6095(3) 0.0618(14) Uani 1 1 d . U . . .
H17A H 0.5932 0.6889 0.5978 0.074 Uiso 1 1 calc R . . . .
H17B H 0.6099 0.7306 0.5876 0.074 Uiso 1 1 calc R . . . .
C18 C 0.8735(3) 0.71753(16) 0.5829(3) 0.0632(15) Uani 1 1 d . U . . .
H18A H 0.8859 0.6937 0.6010 0.095 Uiso 1 1 calc GR . . . .
H18B H 0.9143 0.7342 0.5986 0.095 Uiso 1 1 calc GR . . . .
H18C H 0.8710 0.7171 0.5295 0.095 Uiso 1 1 calc GR . . . .
C19 C 0.7636(4) 0.77187(14) 0.5660(3) 0.0603(14) Uani 1 1 d . U . . .
H19A H 0.8032 0.7896 0.5793 0.090 Uiso 1 1 calc GR . . . .
H19B H 0.7111 0.7814 0.5761 0.090 Uiso 1 1 calc GR . . . .
H19C H 0.7681 0.7663 0.5140 0.090 Uiso 1 1 calc GR . . . .
C20 C 0.6146(3) 0.66880(15) 0.7397(3) 0.0631(15) Uani 1 1 d . U . . .
H20A H 0.6149 0.6680 0.7931 0.095 Uiso 1 1 calc GR . . . .
H20B H 0.6534 0.6520 0.7205 0.095 Uiso 1 1 calc GR . . . .
H20C H 0.5623 0.6623 0.7217 0.095 Uiso 1 1 calc GR . . . .
C21 C 0.5471(3) 0.73669(17) 0.7289(4) 0.0728(18) Uani 1 1 d . U . . .
H21A H 0.5504 0.7611 0.7106 0.109 Uiso 1 1 calc GR . . . .
H21B H 0.5382 0.7371 0.7817 0.109 Uiso 1 1 calc GR . . . .
H21C H 0.5036 0.7243 0.7049 0.109 Uiso 1 1 calc GR . . . .
C22 C 0.8219(4) 0.68593(15) 0.8693(3) 0.0660(15) Uani 1 1 d . U . . .
H22A H 0.7787 0.6687 0.8761 0.079 Uiso 1 1 calc R . . . .
H22B H 0.8705 0.6755 0.8897 0.079 Uiso 1 1 calc R . . . .
C23 C 0.8031(4) 0.71950(18) 0.9076(3) 0.0754(18) Uani 1 1 d . U . . .
H23A H 0.8509 0.7344 0.9117 0.090 Uiso 1 1 calc R . . . .
H23B H 0.7840 0.7143 0.9575 0.090 Uiso 1 1 calc R . . . .
C24 C 0.9391(3) 0.70732(15) 0.7679(3) 0.0627(15) Uani 1 1 d . U . . .
H24A H 0.9478 0.7287 0.7972 0.094 Uiso 1 1 calc GR . . . .
H24B H 0.9545 0.7119 0.7173 0.094 Uiso 1 1 calc GR . . . .
H24C H 0.9707 0.6878 0.7875 0.094 Uiso 1 1 calc GR . . . .
C25 C 0.8383(3) 0.65010(12) 0.7341(3) 0.0576(13) Uani 1 1 d . U . . .
H25A H 0.8506 0.6511 0.6819 0.086 Uiso 1 1 calc GR . . . .
H25B H 0.7871 0.6387 0.7410 0.086 Uiso 1 1 calc GR . . . .
H25C H 0.8787 0.6363 0.7595 0.086 Uiso 1 1 calc GR . . . .
C26 C 0.7342(5) 0.78783(16) 0.8956(3) 0.0792(19) Uani 1 1 d . U . . .
H26A H 0.6955 0.8032 0.8719 0.119 Uiso 1 1 calc GR . . . .
H26B H 0.7870 0.7975 0.8877 0.119 Uiso 1 1 calc GR . . . .
H26C H 0.7234 0.7867 0.9481 0.119 Uiso 1 1 calc GR . . . .
C27 C 0.6385(4) 0.72855(18) 0.9008(3) 0.0714(17) Uani 1 1 d . U . . .
H27A H 0.6266 0.7041 0.8860 0.107 Uiso 1 1 calc GR . . . .
H27B H 0.5952 0.7442 0.8865 0.107 Uiso 1 1 calc GR . . . .
H27C H 0.6452 0.7295 0.9539 0.107 Uiso 1 1 calc GR . . . .
C28 C 0.7786(4) 0.87793(15) 0.8046(4) 0.0758(19) Uani 1 1 d . . . . .
H28A H 0.8349 0.8763 0.8152 0.114 Uiso 1 1 calc GR . . . .
H28B H 0.7486 0.8690 0.8462 0.114 Uiso 1 1 calc GR . . . .
H28C H 0.7646 0.9028 0.7955 0.114 Uiso 1 1 calc GR . . . .
C29 C 0.6508(3) 0.84003(14) 0.7144(3) 0.0589(14) Uani 1 1 d . . . . .
H29A H 0.6291 0.8345 0.7626 0.088 Uiso 1 1 calc GR . . . .
H29B H 0.6450 0.8193 0.6824 0.088 Uiso 1 1 calc GR . . . .
H29C H 0.6226 0.8603 0.6935 0.088 Uiso 1 1 calc GR . . . .
C30 C 0.7961(4) 0.87221(15) 0.6398(4) 0.0747(19) Uani 1 1 d . . . . .
H30A H 0.7891 0.8561 0.5984 0.112 Uiso 1 1 calc GR . . . .
H30B H 0.8521 0.8771 0.6467 0.112 Uiso 1 1 calc GR . . . .
H30C H 0.7683 0.8945 0.6303 0.112 Uiso 1 1 calc GR . . . .
C31 C 0.7352(2) 0.54108(9) 0.68274(19) 0.0236(7) Uani 1 1 d . . . . .
C32 C 0.6648(2) 0.55578(10) 0.6584(2) 0.0272(8) Uani 1 1 d . . . . .
H32 H 0.6172 0.5487 0.6812 0.033 Uiso 1 1 calc R . . . .
C33 C 0.6615(2) 0.58037(10) 0.6021(2) 0.0301(8) Uani 1 1 d . . . . .
C34 C 0.7288(2) 0.59135(10) 0.5667(2) 0.0326(9) Uani 1 1 d . . . . .
H34 H 0.7267 0.6079 0.5276 0.039 Uiso 1 1 calc R . . . .
C35 C 0.7995(2) 0.57735(10) 0.5905(2) 0.0317(8) Uani 1 1 d . . . . .
C36 C 0.8028(2) 0.55335(10) 0.6472(2) 0.0282(8) Uani 1 1 d . . . . .
H36 H 0.8526 0.5449 0.6627 0.034 Uiso 1 1 calc R . . . .
C37 C 0.5828(3) 0.59393(13) 0.5782(3) 0.0447(10) Uani 1 1 d . U . . .
C38 C 0.8725(3) 0.58808(13) 0.5513(3) 0.0491(11) Uani 1 1 d D U . . .
C39 C 0.81068(19) 0.48542(9) 0.74655(19) 0.0232(7) Uani 1 1 d . . . . .
C40 C 0.8360(2) 0.47232(10) 0.6797(2) 0.0279(8) Uani 1 1 d . . . . .
H40 H 0.8124 0.4813 0.6365 0.034 Uiso 1 1 calc R . . . .
C41 C 0.8941(2) 0.44678(11) 0.6735(2) 0.0332(9) Uani 1 1 d . . . . .
C42 C 0.9302(2) 0.43301(10) 0.7353(2) 0.0321(9) Uani 1 1 d . . . . .
H42 H 0.9707 0.4158 0.7315 0.038 Uiso 1 1 calc R . . . .
C43 C 0.9052(2) 0.44529(10) 0.8027(2) 0.0294(8) Uani 1 1 d . . . . .
C44 C 0.8467(2) 0.47059(10) 0.8081(2) 0.0270(8) Uani 1 1 d . . . . .
H44 H 0.8303 0.4782 0.8551 0.032 Uiso 1 1 calc R . . . .
C45 C 0.9183(3) 0.43397(17) 0.6001(3) 0.0604(14) Uani 1 1 d . U . . .
C46 C 0.9449(3) 0.43250(12) 0.8704(2) 0.0429(10) Uani 1 1 d . U . . .
C47 C 0.7535(2) 0.54179(9) 0.82203(19) 0.0231(7) Uani 1 1 d . . . . .
C48 C 0.8288(2) 0.55125(10) 0.84519(19) 0.0251(7) Uani 1 1 d . . . . .
H48 H 0.8729 0.5401 0.8231 0.030 Uiso 1 1 calc R . . . .
C49 C 0.8413(2) 0.57635(9) 0.8994(2) 0.0265(8) Uani 1 1 d . . . . .
C50 C 0.7795(2) 0.59365(10) 0.9324(2) 0.0274(8) Uani 1 1 d . . . . .
H50 H 0.7882 0.6109 0.9694 0.033 Uiso 1 1 calc R . . . .
C51 C 0.7042(2) 0.58510(10) 0.90982(19) 0.0257(7) Uani 1 1 d . . . . .
C52 C 0.6916(2) 0.55990(9) 0.8556(2) 0.0253(7) Uani 1 1 d . . . . .
H52 H 0.6394 0.5548 0.8409 0.030 Uiso 1 1 calc R . . . .
C53 C 0.9243(2) 0.58449(13) 0.9213(3) 0.0435(10) Uani 1 1 d . U . . .
C54 C 0.6362(2) 0.60367(11) 0.9446(2) 0.0367(9) Uani 1 1 d . U . . .
C55 C 0.6600(2) 0.49047(10) 0.7613(2) 0.0249(7) Uani 1 1 d . . . . .
C56 C 0.6263(2) 0.47483(10) 0.6988(2) 0.0304(8) Uani 1 1 d . . . . .
H56 H 0.6483 0.4800 0.6524 0.036 Uiso 1 1 calc R . . . .
C57 C 0.5627(2) 0.45228(11) 0.7029(2) 0.0358(9) Uani 1 1 d . . . . .
C58 C 0.5284(2) 0.44397(11) 0.7690(3) 0.0389(10) Uani 1 1 d . . . . .
H58 H 0.4836 0.4290 0.7713 0.047 Uiso 1 1 calc R . . . .
C59 C 0.5612(2) 0.45806(11) 0.8319(2) 0.0351(9) Uani 1 1 d . . . . .
C60 C 0.6260(2) 0.48096(10) 0.8277(2) 0.0289(8) Uani 1 1 d . . . . .
H60 H 0.6474 0.4903 0.8715 0.035 Uiso 1 1 calc R . . . .
C61 C 0.5298(3) 0.43719(13) 0.6335(3) 0.0530(12) Uani 1 1 d D U . . .
C62 C 0.5261(3) 0.44976(13) 0.9035(3) 0.0501(11) Uani 1 1 d D U . . .
B1 B 0.7396(2) 0.51471(11) 0.7538(2) 0.0231(8) Uani 1 1 d . . . . .
F23A F 0.5145(8) 0.4151(3) 0.9116(7) 0.067(4) Uiso 0.317(8) 1 d D U P L 2
F24A F 0.4555(5) 0.4633(3) 0.9129(5) 0.054(3) Uiso 0.317(8) 1 d D U P L 2
F22A F 0.5670(7) 0.4580(4) 0.9600(6) 0.077(4) Uiso 0.317(8) 1 d D U P L 2
F44A F 1.0310(9) 0.8322(3) 0.9153(8) 0.075(4) Uiso 0.298(9) 1 d D U P Q 2
F43A F 0.9480(5) 0.7942(3) 0.8959(6) 0.056(3) Uiso 0.298(9) 1 d D U P Q 2
F45A F 1.0546(9) 0.7824(4) 0.9479(7) 0.088(5) Uiso 0.298(9) 1 d D U P Q 2
F29A F 1.3979(12) 0.6809(5) 0.5170(11) 0.081(6) Uiso 0.204(8) 1 d D U P M 2
F30A F 1.3625(15) 0.6290(6) 0.5040(14) 0.107(8) Uiso 0.204(8) 1 d D U P M 2
F28A F 1.4209(9) 0.6509(5) 0.6038(8) 0.063(5) Uiso 0.204(8) 1 d D U P M 2
F20A F 0.5716(9) 0.4153(4) 0.5985(8) 0.072(5) Uiso 0.286(8) 1 d D U P K 2
F21A F 0.5196(6) 0.4647(3) 0.5811(5) 0.052(3) Uiso 0.286(8) 1 d D U P K 2
F19A F 0.4604(7) 0.4245(4) 0.6335(7) 0.066(4) Uiso 0.286(8) 1 d D U P K 2
F5A F 0.8707(14) 0.6117(7) 0.5010(14) 0.097(8) Uiso 0.193(10) 1 d D U P A 2
F6A F 0.9015(10) 0.5604(4) 0.5160(11) 0.060(5) Uiso 0.193(10) 1 d D U P A 2
F4A F 0.9300(13) 0.5906(7) 0.6001(12) 0.066(7) Uiso 0.193(10) 1 d D U P A 2

loop_
_atom_site_aniso_label
_atom_site_aniso_U_11
_atom_site_aniso_U_22
_atom_site_aniso_U_33
_atom_site_aniso_U_23
_atom_site_aniso_U_13
_atom_site_aniso_U_12
Fe1 0.0276(3) 0.0233(3) 0.0289(3) 0.0024(2) 0.0001(2) -0.0002(2)
Fe2 0.0284(3) 0.0233(3) 0.0272(3) 0.0009(2) 0.0003(2) 0.0020(2)
P1 0.0328(6) 0.0450(7) 0.0453(7) 0.0084(5) -0.0030(5) 0.0056(5)
P2 0.0444(6) 0.0374(6) 0.0315(6) 0.0015(5) 0.0034(5) -0.0008(5)
P3 0.0459(6) 0.0375(6) 0.0312(6) 0.0059(5) 0.0045(5) 0.0037(5)
P4 0.0419(6) 0.0285(5) 0.0416(6) 0.0012(5) -0.0054(5) -0.0070(4)
P5 0.0469(6) 0.0347(6) 0.0300(6) 0.0009(4) 0.0053(5) 0.0030(5)
P6 0.0330(6) 0.0441(6) 0.0427(7) -0.0043(5) -0.0022(5) -0.0040(5)
P7 0.0411(6) 0.0296(5) 0.0409(6) 0.0006(5) -0.0061(5) 0.0086(4)
P8 0.0455(6) 0.0398(6) 0.0290(6) -0.0012(5) 0.0029(4) -0.0015(5)
Si1 0.0350(6) 0.0266(6) 0.0676(9) -0.0017(6) -0.0049(6) -0.0002(5)
Si2 0.0366(6) 0.0258(6) 0.0635(9) 0.0008(5) -0.0039(6) -0.0006(5)
F1 0.0466(16) 0.096(3) 0.071(2) -0.0028(18) -0.0094(14) 0.0305(16)
F2 0.0570(18) 0.097(3) 0.084(2) -0.018(2) -0.0420(17) 0.0042(17)
F3 0.060(2) 0.095(3) 0.149(4) 0.082(3) -0.013(2) 0.0105(19)
F4 0.083(4) 0.179(6) 0.066(3) -0.043(4) 0.046(3) -0.064(4)
F5 0.031(2) 0.108(5) 0.146(5) 0.065(4) 0.020(3) -0.005(2)
F6 0.065(3) 0.055(2) 0.080(4) 0.017(2) 0.022(2) -0.0261(18)
F7 0.222(5) 0.112(3) 0.056(2) 0.015(2) 0.059(3) 0.078(3)
F8 0.108(3) 0.223(6) 0.076(3) -0.092(3) -0.005(2) 0.023(3)
F9 0.093(2) 0.108(3) 0.0507(19) -0.0070(18) 0.0114(17) 0.066(2)
F10 0.190(4) 0.082(3) 0.104(3) 0.032(2) -0.112(3) -0.041(3)
F11 0.145(4) 0.120(3) 0.065(2) 0.006(2) -0.033(2) 0.088(3)
F12 0.099(3) 0.168(4) 0.061(2) 0.070(3) -0.0018(19) 0.011(3)
F13 0.0497(19) 0.198(5) 0.090(3) 0.001(3) -0.0068(18) -0.061(3)
F14 0.060(2) 0.081(2) 0.176(4) -0.028(2) -0.070(2) 0.0164(18)
F15 0.0472(18) 0.127(3) 0.120(3) -0.088(3) -0.0177(18) -0.0048(19)
F16 0.108(3) 0.060(2) 0.148(4) 0.045(2) 0.074(3) 0.051(2)
F17 0.070(2) 0.126(3) 0.0482(18) -0.0197(19) 0.0136(15) 0.033(2)
F18 0.0404(16) 0.108(3) 0.117(3) -0.056(2) 0.0249(17) -0.0029(17)
F19 0.073(3) 0.118(5) 0.043(3) -0.036(3) 0.000(2) -0.038(3)
F20 0.079(3) 0.134(6) 0.101(5) -0.066(4) -0.061(3) 0.047(4)
F21 0.144(5) 0.074(4) 0.090(4) -0.032(3) -0.019(4) -0.048(3)
F22 0.104(4) 0.229(9) 0.064(4) 0.035(4) 0.006(3) -0.113(5)
F23 0.199(7) 0.065(3) 0.081(4) -0.008(3) 0.099(4) -0.008(4)
F24 0.123(5) 0.127(5) 0.041(3) 0.029(3) 0.020(3) 0.047(4)
F25 0.0379(15) 0.106(3) 0.089(2) -0.037(2) 0.0079(15) -0.0255(16)
F26 0.064(2) 0.151(4) 0.141(4) 0.056(3) -0.063(2) -0.029(2)
F27 0.0511(18) 0.100(3) 0.155(4) -0.088(3) 0.011(2) -0.0191(18)
F28 0.063(3) 0.121(4) 0.046(2) -0.002(2) 0.0230(18) 0.035(3)
F29 0.078(3) 0.061(3) 0.108(4) 0.023(2) 0.051(3) 0.041(2)
F30 0.032(2) 0.118(4) 0.134(5) -0.066(4) 0.034(2) -0.014(2)
F31 0.121(3) 0.123(3) 0.054(2) 0.041(2) -0.008(2) -0.018(2)
F32 0.146(4) 0.081(2) 0.052(2) -0.0082(18) 0.045(2) -0.028(2)
F33 0.113(3) 0.127(3) 0.0474(19) 0.0068(19) 0.0118(18) -0.086(3)
F34 0.087(2) 0.130(3) 0.056(2) -0.052(2) -0.0065(17) 0.003(2)
F35 0.123(3) 0.114(3) 0.057(2) -0.014(2) -0.016(2) -0.082(3)
F36 0.146(4) 0.073(2) 0.080(3) -0.0201(18) -0.079(3) 0.022(2)
F37 0.0566(18) 0.069(2) 0.112(3) 0.0201(19) -0.0495(19) -0.0192(16)
F38 0.0420(16) 0.156(4) 0.058(2) -0.003(2) -0.0049(14) 0.045(2)
F39 0.0510(16) 0.076(2) 0.0629(19) 0.0328(16) -0.0153(14) 0.0104(15)
F40 0.0381(16) 0.118(3) 0.138(3) 0.073(3) 0.0114(18) -0.0128(17)
F41 0.083(2) 0.146(4) 0.054(2) -0.017(2) 0.0326(17) -0.056(2)
F42 0.094(3) 0.0462(18) 0.118(3) 0.0036(18) 0.046(2) -0.0241(17)
F43 0.110(4) 0.133(6) 0.041(3) -0.038(3) 0.009(3) -0.016(4)
F44 0.201(8) 0.090(4) 0.076(4) -0.026(3) 0.099(5) -0.052(4)
F45 0.185(7) 0.161(6) 0.061(4) 0.000(4) 0.040(4) 0.126(5)
F46 0.179(5) 0.084(3) 0.109(3) 0.031(2) -0.040(3) 0.052(3)
F47 0.075(2) 0.176(4) 0.093(3) 0.065(3) -0.052(2) -0.044(3)
F48 0.079(2) 0.182(4) 0.057(2) 0.058(2) 0.0008(18) 0.041(3)
C63 0.0224(16) 0.0243(18) 0.0224(18) 0.0045(14) 0.0000(13) 0.0004(14)
C64 0.0215(17) 0.0287(19) 0.029(2) -0.0046(15) -0.0004(14) 0.0033(14)
C65 0.0271(18) 0.031(2) 0.032(2) -0.0046(16) -0.0040(15) 0.0018(15)
C66 0.039(2) 0.029(2) 0.027(2) -0.0030(15) 0.0026(16) 0.0044(16)
C67 0.0307(19) 0.0279(19) 0.030(2) 0.0078(16) 0.0078(15) 0.0063(15)
C68 0.0200(17) 0.0260(18) 0.034(2) 0.0047(15) 0.0004(14) 0.0001(14)
C69 0.034(2) 0.057(3) 0.050(3) -0.027(2) -0.0114(19) -0.0011(19)
C70 0.038(2) 0.044(2) 0.047(3) 0.0054(19) 0.0171(18) 0.0082(18)
C71 0.0223(17) 0.0265(18) 0.0248(18) 0.0014(14) -0.0032(13) -0.0009(14)
C72 0.0295(19) 0.032(2) 0.026(2) 0.0019(15) -0.0046(15) -0.0054(16)
C73 0.033(2) 0.033(2) 0.030(2) 0.0042(16) -0.0022(16) -0.0081(16)
C74 0.0290(19) 0.0253(19) 0.038(2) 0.0002(16) -0.0041(16) -0.0077(15)
C75 0.0299(19) 0.0277(19) 0.029(2) -0.0032(15) -0.0051(15) -0.0003(15)
C76 0.0304(19) 0.0291(19) 0.0237(19) 0.0001(15) 0.0011(14) 0.0006(15)
C77 0.070(3) 0.061(3) 0.030(2) 0.002(2) 0.003(2) -0.035(2)
C78 0.047(2) 0.038(2) 0.037(2) -0.0078(18) -0.0099(18) -0.0066(18)
C79 0.0227(17) 0.0264(18) 0.0245(18) -0.0035(14) -0.0024(13) -0.0019(14)
C80 0.0219(17) 0.0306(19) 0.0263(19) 0.0007(15) -0.0005(14) -0.0029(14)
C81 0.0260(18) 0.0268(18) 0.0251(19) -0.0019(15) -0.0037(14) 0.0008(14)
C82 0.037(2) 0.0252(18) 0.0224(19) 0.0009(14) -0.0005(15) -0.0018(15)
C83 0.034(2) 0.0244(18) 0.029(2) -0.0034(15) 0.0031(15) -0.0066(15)
C84 0.0234(17) 0.0282(19) 0.029(2) -0.0007(15) 0.0002(14) -0.0044(14)
C85 0.031(2) 0.051(2) 0.040(2) 0.0101(19) -0.0074(17) -0.0017(18)
C86 0.039(2) 0.039(2) 0.041(2) 0.0022(18) 0.0086(18) -0.0113(18)
C87 0.0249(17) 0.0244(18) 0.0258(19) -0.0012(14) -0.0033(14) -0.0030(14)
C88 0.0299(19) 0.032(2) 0.028(2) -0.0045(16) -0.0016(15) -0.0007(16)
C89 0.033(2) 0.035(2) 0.040(2) -0.0084(18) 0.0040(17) 0.0015(17)
C90 0.030(2) 0.037(2) 0.047(3) -0.0045(19) 0.0019(18) 0.0077(17)
C91 0.0290(19) 0.036(2) 0.040(2) 0.0066(18) -0.0031(17) 0.0005(16)
C92 0.0289(19) 0.0289(19) 0.028(2) 0.0004(15) -0.0007(15) -0.0014(15)
C93 0.058(3) 0.060(3) 0.045(3) -0.016(2) 0.013(2) 0.011(2)
C94 0.038(2) 0.059(3) 0.052(3) 0.023(2) -0.0061(19) 0.012(2)
B2 0.0205(18) 0.029(2) 0.022(2) 0.0011(16) -0.0017(15) -0.0026(16)
N1 0.0285(16) 0.0317(18) 0.0348(19) 0.0004(14) 0.0006(13) -0.0046(13)
N2 0.0332(18) 0.0263(18) 0.051(2) 0.0007(15) -0.0030(15) 0.0009(14)
N3 0.0308(17) 0.0289(17) 0.0345(19) -0.0003(14) 0.0014(14) 0.0043(13)
N4 0.0338(18) 0.0283(18) 0.049(2) -0.0014(15) -0.0014(15) -0.0035(14)
C1 0.059(3) 0.093(4) 0.049(3) 0.013(3) -0.013(2) 0.011(3)
C2 0.072(3) 0.070(3) 0.041(3) 0.015(2) -0.003(2) 0.015(3)
C3 0.083(4) 0.053(3) 0.044(3) -0.013(2) 0.002(3) -0.009(3)
C4 0.065(3) 0.066(4) 0.055(3) 0.001(3) 0.024(3) -0.009(3)
C5 0.036(3) 0.081(4) 0.095(5) 0.018(3) -0.006(3) -0.004(3)
C6 0.059(3) 0.052(3) 0.078(4) 0.008(3) 0.003(3) 0.026(2)
C7 0.077(4) 0.077(4) 0.040(3) 0.001(2) -0.007(2) -0.010(3)
C8 0.087(4) 0.056(3) 0.045(3) -0.009(2) -0.011(3) -0.018(3)
C9 0.044(3) 0.066(4) 0.087(4) -0.001(3) -0.014(3) -0.005(2)
C10 0.081(4) 0.026(2) 0.058(3) 0.003(2) -0.005(3) -0.014(2)
C11 0.116(5) 0.049(3) 0.058(4) 0.018(3) 0.018(3) 0.011(3)
C12 0.068(3) 0.086(4) 0.053(3) 0.001(3) 0.021(3) 0.013(3)
C13 0.038(3) 0.044(3) 0.099(5) -0.005(3) -0.007(3) -0.002(2)
C14 0.092(4) 0.036(3) 0.104(5) 0.022(3) -0.030(4) -0.010(3)
C15 0.078(4) 0.052(3) 0.108(5) -0.039(3) 0.020(4) -0.013(3)
C16 0.071(3) 0.060(3) 0.037(3) -0.007(2) -0.006(2) -0.009(2)
C17 0.061(3) 0.076(4) 0.048(3) -0.005(3) -0.013(2) -0.013(3)
C18 0.066(3) 0.068(4) 0.056(3) -0.005(3) 0.026(3) 0.008(3)
C19 0.091(4) 0.050(3) 0.040(3) 0.011(2) 0.004(3) 0.009(3)
C20 0.064(3) 0.057(3) 0.069(4) -0.005(3) 0.005(3) -0.029(3)
C21 0.036(3) 0.084(4) 0.098(5) -0.016(3) -0.008(3) 0.006(3)
C22 0.093(4) 0.056(3) 0.049(3) 0.015(2) -0.010(3) 0.021(3)
C23 0.095(4) 0.091(4) 0.040(3) 0.001(3) -0.012(3) 0.032(3)
C24 0.040(2) 0.062(3) 0.087(4) -0.007(3) -0.013(2) 0.007(2)
C25 0.071(3) 0.033(2) 0.069(4) -0.001(2) -0.008(3) 0.014(2)
C26 0.132(6) 0.053(3) 0.052(4) -0.020(3) 0.012(4) -0.011(3)
C27 0.074(4) 0.088(4) 0.052(3) 0.003(3) 0.022(3) -0.012(3)
C28 0.095(5) 0.038(3) 0.094(5) -0.023(3) -0.023(4) 0.003(3)
C29 0.038(3) 0.044(3) 0.094(4) -0.001(3) -0.007(3) 0.006(2)
C30 0.074(4) 0.045(3) 0.105(5) 0.028(3) 0.020(4) 0.006(3)
C31 0.0234(17) 0.0239(17) 0.0235(18) -0.0041(14) -0.0032(13) 0.0003(14)
C32 0.0244(17) 0.0299(19) 0.0272(19) -0.0012(15) 0.0000(14) -0.0004(15)
C33 0.0319(19) 0.029(2) 0.029(2) -0.0009(16) -0.0057(15) -0.0020(16)
C34 0.041(2) 0.029(2) 0.028(2) 0.0011(16) -0.0023(16) -0.0051(17)
C35 0.033(2) 0.030(2) 0.032(2) -0.0022(16) 0.0055(16) -0.0084(16)
C36 0.0214(17) 0.031(2) 0.032(2) -0.0032(16) -0.0003(14) -0.0021(14)
C37 0.039(2) 0.048(2) 0.047(3) 0.012(2) -0.0172(19) 0.0048(19)
C38 0.041(2) 0.052(3) 0.054(3) 0.003(2) 0.013(2) -0.012(2)
C39 0.0209(16) 0.0244(18) 0.0243(18) -0.0014(14) -0.0032(13) -0.0028(14)
C40 0.0279(18) 0.031(2) 0.0246(19) -0.0019(15) -0.0010(14) 0.0054(15)
C41 0.033(2) 0.034(2) 0.033(2) -0.0046(17) 0.0005(16) 0.0078(16)
C42 0.0282(19) 0.030(2) 0.038(2) -0.0014(17) -0.0029(16) 0.0081(16)
C43 0.0314(19) 0.0249(19) 0.032(2) 0.0060(15) -0.0065(15) -0.0002(15)
C44 0.0290(18) 0.0259(18) 0.0261(19) -0.0013(15) -0.0009(14) -0.0028(15)
C45 0.073(3) 0.081(4) 0.027(2) -0.007(2) 0.001(2) 0.042(3)
C46 0.050(2) 0.043(2) 0.036(2) 0.0105(18) -0.0110(19) 0.0042(19)
C47 0.0230(17) 0.0251(18) 0.0214(18) 0.0024(14) -0.0022(13) 0.0001(14)
C48 0.0223(17) 0.0278(19) 0.0253(19) -0.0007(15) -0.0015(14) 0.0009(14)
C49 0.0293(18) 0.0227(18) 0.0275(19) -0.0013(14) -0.0037(15) 0.0002(14)
C50 0.035(2) 0.0228(18) 0.0242(19) -0.0011(14) 0.0006(15) -0.0006(15)
C51 0.0300(18) 0.0245(18) 0.0224(18) 0.0058(14) 0.0039(14) 0.0045(14)
C52 0.0208(16) 0.0268(18) 0.0284(19) 0.0012(15) 0.0004(14) 0.0006(14)
C53 0.029(2) 0.054(3) 0.047(2) -0.019(2) -0.0110(18) 0.0001(18)
C54 0.036(2) 0.036(2) 0.037(2) 0.0001(17) 0.0087(17) 0.0078(17)
C55 0.0220(17) 0.0257(18) 0.0271(19) -0.0021(14) -0.0030(14) 0.0025(14)
C56 0.0250(18) 0.035(2) 0.031(2) -0.0042(16) -0.0012(15) -0.0005(15)
C57 0.029(2) 0.036(2) 0.043(2) -0.0114(18) -0.0034(17) 0.0006(17)
C58 0.030(2) 0.036(2) 0.052(3) -0.0031(19) 0.0043(18) -0.0092(17)
C59 0.031(2) 0.035(2) 0.040(2) 0.0010(18) 0.0040(17) -0.0024(17)
C60 0.0266(18) 0.032(2) 0.028(2) 0.0020(16) -0.0001(15) -0.0028(15)
C61 0.038(2) 0.060(3) 0.061(3) -0.029(2) -0.008(2) -0.012(2)
C62 0.050(3) 0.049(3) 0.051(3) 0.008(2) 0.011(2) -0.009(2)
B1 0.0197(18) 0.029(2) 0.021(2) -0.0018(16) -0.0007(14) 0.0005(16)

loop_
_atom_type_symbol
_atom_type_description
_atom_type_scat_dispersion_real
_atom_type_scat_dispersion_imag
_atom_type_scat_source
C C 0.0033 0.0016 'International Tables Vol C Tables 4.2.6.8 and 6.1.1.4'
H H 0.0000 0.0000 'International Tables Vol C Tables 4.2.6.8 and 6.1.1.4'
B B 0.0013 0.0007 'International Tables Vol C Tables 4.2.6.8 and 6.1.1.4'
F F 0.0171 0.0103 'International Tables Vol C Tables 4.2.6.8 and 6.1.1.4'
Fe Fe 0.3463 0.8444 'International Tables Vol C Tables 4.2.6.8 and 6.1.1.4'
N N 0.0061 0.0033 'International Tables Vol C Tables 4.2.6.8 and 6.1.1.4'
P P 0.1023 0.0942 'International Tables Vol C Tables 4.2.6.8 and 6.1.1.4'
Si Si 0.0817 0.0704 'International Tables Vol C Tables 4.2.6.8 and 6.1.1.4'

loop_
_exptl_crystal_face_index_h
_exptl_crystal_face_index_k
_exptl_crystal_face_index_l
_exptl_crystal_face_perp_dist
_exptl_oxdiff_crystal_face_indexfrac_h
_exptl_oxdiff_crystal_face_indexfrac_k
_exptl_oxdiff_crystal_face_indexfrac_l
_exptl_oxdiff_crystal_face_x
_exptl_oxdiff_crystal_face_y
_exptl_oxdiff_crystal_face_z
14 7 21 0.2223 13.9999 7.0003 21.0000 0.3208 0.8698 0.3967
3 42 -16 0.2365 3.0000 42.0016 -16.0000 -0.6535 -0.4275 0.6447
-4 37 -18 0.2509 -3.9999 37.0013 -18.0000 -0.5423 -0.6805 0.4918
-2 -14 -25 0.2318 -1.9999 -14.0001 -25.0000 -0.7179 -0.5151 -0.4807
1 6 26 0.2281 0.9999 5.9998 26.0000 0.7877 0.5400 0.3376
-14 -31 14 0.2260 -14.0000 -31.0016 14.0000 0.8299 -0.0360 -0.5330
-7 34 18 0.2470 -7.0000 34.0005 18.0001 0.6726 -0.0267 0.7258
-22 -20 5 0.1854 -22.0000 -20.0014 5.0000 0.7141 -0.5425 -0.4618
-23 4 8 0.2082 -23.0000 3.9992 8.0000 0.7888 -0.6284 -0.0071
23 15 2 0.1753 23.0000 15.0012 2.0000 -0.5072 0.7439 0.4373
-4 -51 -6 0.2459 -4.0000 -51.0016 -6.0001 -0.0023 -0.0159 -1.0025
14 -5 21 0.2129 13.9999 -5.0000 21.0000 0.3427 0.9268 0.1789
1 53 2 0.2503 1.0000 53.0016 2.0001 -0.0570 -0.1768 0.9853
0 -11 25 0.2098 -0.0001 -11.0008 25.0000 0.8107 0.5664 0.0141
8 37 -16 0.2370 8.0001 37.0016 -16.0000 -0.7624 -0.2355 0.5861
13 -6 -22 0.2427 13.0001 -5.9994 -22.0001 -0.9918 0.0134 -0.2133
23 5 -7 0.1736 23.0000 5.0011 -7.0000 -0.7736 0.6062 0.1789
-24 -9 -1 0.1638 -24.0000 -9.0011 -1.0000 0.5515 -0.7854 -0.3264
-24 0 0 0.1663 -24.0000 -0.0008 0.0000 0.5667 -0.8076 -0.1545
24 10 1 0.1665 24.0000 10.0011 1.0000 -0.5534 0.7807 0.3445
-23 -2 -8 0.1932 -23.0000 -2.0007 -8.0000 0.2938 -0.9290 -0.2527
24 -5 0 0.1725 24.0000 -4.9993 -0.0000 -0.5576 0.8313 0.0638
-20 29 -5 0.2475 -20.0000 29.0003 -4.9999 0.2613 -0.9135 0.3548
23 -9 7 0.2018 23.0000 -8.9996 7.0000 -0.3053 0.9606 0.0446
-7 43 13 0.2426 -7.0000 43.0008 13.0001 0.4980 -0.1722 0.8464
-12 -29 -18 0.2172 -11.9999 -29.0010 -18.0001 -0.2330 -0.6364 -0.7574

loop_
_geom_angle_atom_site_label_1
_geom_angle_atom_site_label_2
_geom_angle_atom_site_label_3
_geom_angle
P1 Fe1 P3 95.88(5)
P2 Fe1 P1 84.18(5)
P2 Fe1 P3 178.04(5)
P4 Fe1 P1 107.90(5)
P4 Fe1 P2 93.39(5)
P4 Fe1 P3 84.72(5)
N1 Fe1 P1 129.50(11)
N1 Fe1 P2 90.87(12)
N1 Fe1 P3 90.60(12)
N1 Fe1 P4 122.57(11)
P5 Fe2 P6 84.10(5)
P5 Fe2 P8 178.52(5)
P6 Fe2 P8 95.16(5)
P7 Fe2 P5 94.02(5)
P7 Fe2 P6 108.32(5)
P7 Fe2 P8 84.99(5)
N3 Fe2 P5 91.41(12)
N3 Fe2 P6 130.99(11)
N3 Fe2 P7 120.68(11)
N3 Fe2 P8 90.04(12)
C1 P1 Fe1 109.60(19)
C5 P1 Fe1 120.5(2)
C5 P1 C1 100.3(3)
C6 P1 Fe1 121.25(19)
C6 P1 C1 100.7(3)
C6 P1 C5 100.9(3)
C2 P2 Fe1 110.44(18)
C2 P2 C4 102.8(3)
C3 P2 Fe1 114.10(19)
C3 P2 C2 103.2(3)
C3 P2 C4 100.3(3)
C4 P2 Fe1 123.6(2)
C7 P3 Fe1 109.31(19)
C7 P3 C11 102.2(3)
C7 P3 C12 102.7(3)
C11 P3 Fe1 116.6(2)
C12 P3 Fe1 124.5(2)
C12 P3 C11 98.7(3)
C8 P4 Fe1 109.37(18)
C9 P4 Fe1 115.6(2)
C9 P4 C8 101.3(3)
C9 P4 C10 101.2(3)
C10 P4 Fe1 125.07(18)
C10 P4 C8 101.0(2)
C16 P5 Fe2 110.13(18)
C18 P5 Fe2 124.0(2)
C18 P5 C16 103.3(3)
C19 P5 Fe2 113.91(18)
C19 P5 C16 103.3(3)
C19 P5 C18 99.9(3)
C17 P6 Fe2 110.04(18)
C20 P6 Fe2 120.8(2)
C20 P6 C17 100.8(3)
C20 P6 C21 100.9(3)
C21 P6 Fe2 120.6(2)
C21 P6 C17 100.2(3)
C22 P7 Fe2 109.27(18)
C24 P7 Fe2 114.68(19)
C24 P7 C22 101.5(3)
C24 P7 C25 101.1(3)
C25 P7 Fe2 126.14(18)
C25 P7 C22 100.9(3)
C23 P8 Fe2 108.9(2)
C23 P8 C26 102.2(3)
C23 P8 C27 102.5(3)
C26 P8 Fe2 116.5(2)
C27 P8 Fe2 125.1(2)
C27 P8 C26 98.6(3)
N2 Si1 C13 107.7(2)
N2 Si1 C14 105.5(2)
N2 Si1 C15 106.0(2)
C13 Si1 C15 113.0(3)
C14 Si1 C13 113.6(3)
C14 Si1 C15 110.4(3)
N4 Si2 C28 105.0(2)
N4 Si2 C29 108.3(2)
N4 Si2 C30 105.7(2)
C28 Si2 C29 113.8(3)
C28 Si2 C30 111.0(3)
C29 Si2 C30 112.4(3)
C64 C63 C68 115.4(3)
C64 C63 B2 121.8(3)
C68 C63 B2 122.4(3)
C63 C64 H64 118.8
C65 C64 C63 122.3(3)
C65 C64 H64 118.8
C64 C65 C69 119.0(3)
C66 C65 C64 120.7(3)
C66 C65 C69 120.3(4)
C65 C66 H66 121.1
C65 C66 C67 117.8(4)
C67 C66 H66 121.1
C66 C67 C70 117.8(4)
C68 C67 C66 121.0(3)
C68 C67 C70 121.1(4)
C63 C68 H68 118.7
C67 C68 C63 122.6(3)
C67 C68 H68 118.7
F25 C69 C65 112.5(4)
F26 C69 F25 102.6(4)
F26 C69 F27 110.9(5)
F26 C69 C65 112.7(4)
F27 C69 F25 104.2(4)
F27 C69 C65 113.1(4)
F28 C70 C67 112.4(4)
F29 C70 F28 99.0(4)
F29 C70 C67 113.7(4)
F30 C70 F28 104.6(5)
F30 C70 F29 110.8(5)
F30 C70 C67 114.8(4)
F29A C70 C67 105.7(10)
F29A C70 F28A 95.7(13)
F30A C70 C67 122.5(12)
F30A C70 F29A 106.6(16)
F30A C70 F28A 116.2(15)
F28A C70 C67 106.3(8)
C72 C71 C76 115.7(3)
C72 C71 B2 123.3(3)
C76 C71 B2 120.9(3)
C71 C72 H72 118.9
C71 C72 C73 122.3(4)
C73 C72 H72 118.9
C72 C73 C77 118.9(4)
C74 C73 C72 120.7(4)
C74 C73 C77 120.4(4)
C73 C74 H74 120.9
C73 C74 C75 118.2(3)
C75 C74 H74 120.9
C74 C75 C76 120.9(3)
C74 C75 C78 120.7(4)
C76 C75 C78 118.3(4)
C71 C76 H76 118.9
C75 C76 C71 122.2(3)
C75 C76 H76 118.9
F31 C77 C73 110.9(4)
F32 C77 F31 101.0(4)
F32 C77 C73 113.7(4)
F33 C77 F31 105.4(5)
F33 C77 F32 110.4(5)
F33 C77 C73 114.4(4)
F34 C78 F35 105.7(4)
F34 C78 C75 113.3(4)
F35 C78 C75 113.1(4)
F36 C78 F34 105.1(4)
F36 C78 F35 106.8(4)
F36 C78 C75 112.1(4)
C80 C79 C84 116.1(3)
C80 C79 B2 121.9(3)
C84 C79 B2 121.8(3)
C79 C80 H80 119.0
C81 C80 C79 121.9(3)
C81 C80 H80 119.0
C80 C81 C85 118.0(3)
C82 C81 C80 121.1(3)
C82 C81 C85 120.8(3)
C81 C82 H82 121.0
C81 C82 C83 118.0(3)
C83 C82 H82 121.0
C82 C83 C84 121.1(3)
C82 C83 C86 118.6(4)
C84 C83 C86 120.3(4)
C79 C84 H84 119.1
C83 C84 C79 121.7(3)
C83 C84 H84 119.1
F37 C85 F38 105.2(4)
F37 C85 C81 112.2(4)
F38 C85 C81 111.7(4)
F39 C85 F37 106.8(4)
F39 C85 F38 106.4(4)
F39 C85 C81 114.1(4)
F40 C86 F41 106.2(4)
F40 C86 F42 105.8(4)
F40 C86 C83 115.0(4)
F41 C86 F42 102.6(4)
F41 C86 C83 113.3(4)
F42 C86 C83 112.8(4)
C88 C87 C92 115.6(3)
C88 C87 B2 124.0(3)
C92 C87 B2 120.1(3)
C87 C88 H88 118.8
C89 C88 C87 122.3(4)
C89 C88 H88 118.8
C88 C89 C93 119.7(4)
C90 C89 C88 120.9(4)
C90 C89 C93 119.4(4)
C89 C90 H90 121.0
C89 C90 C91 118.0(4)
C91 C90 H90 121.0
C90 C91 C94 118.7(4)
C92 C91 C90 120.9(4)
C92 C91 C94 120.4(4)
C87 C92 H92 118.8
C91 C92 C87 122.3(4)
C91 C92 H92 118.8
F43 C93 F45 99.7(6)
F43 C93 C89 112.0(4)
F44 C93 F43 104.9(6)
F44 C93 F45 113.7(7)
F44 C93 C89 114.1(4)
F45 C93 C89 111.3(5)
F44A C93 C89 117.4(8)
F44A C93 F43A 103.1(9)
F44A C93 F45A 101.6(10)
F43A C93 C89 114.0(6)
F45A C93 C89 115.3(8)
F45A C93 F43A 103.5(9)
F46 C94 C91 111.3(5)
F47 C94 F46 100.0(5)
F47 C94 C91 113.7(4)
F48 C94 F46 100.4(5)
F48 C94 F47 114.4(5)
F48 C94 C91 115.0(4)
C63 B2 C71 113.1(3)
C63 B2 C79 103.7(3)
C63 B2 C87 111.6(3)
C71 B2 C79 111.4(3)
C71 B2 C87 104.4(3)
C87 B2 C79 112.9(3)
N2 N1 Fe1 176.2(3)
N1 N2 Si1 127.0(3)
N4 N3 Fe2 175.8(3)
N3 N4 Si2 126.9(3)
P1 C1 H1A 109.9
P1 C1 H1B 109.9
H1A C1 H1B 108.3
C2 C1 P1 108.9(4)
C2 C1 H1A 109.9
C2 C1 H1B 109.9
P2 C2 H2A 110.5
P2 C2 H2B 110.5
C1 C2 P2 106.3(4)
C1 C2 H2A 110.5
C1 C2 H2B 110.5
H2A C2 H2B 108.7
P2 C3 H3A 109.5
P2 C3 H3B 109.5
P2 C3 H3C 109.5
H3A C3 H3B 109.5
H3A C3 H3C 109.5
H3B C3 H3C 109.5
P2 C4 H4A 109.5
P2 C4 H4B 109.5
P2 C4 H4C 109.5
H4A C4 H4B 109.5
H4A C4 H4C 109.5
H4B C4 H4C 109.5
P1 C5 H5A 109.5
P1 C5 H5B 109.5
P1 C5 H5C 109.5
H5A C5 H5B 109.5
H5A C5 H5C 109.5
H5B C5 H5C 109.5
P1 C6 H6A 109.5
P1 C6 H6B 109.5
P1 C6 H6C 109.5
H6A C6 H6B 109.5
H6A C6 H6C 109.5
H6B C6 H6C 109.5
P3 C7 H7A 110.0
P3 C7 H7B 110.0
H7A C7 H7B 108.3
C8 C7 P3 108.7(4)
C8 C7 H7A 110.0
C8 C7 H7B 110.0
P4 C8 H8A 110.0
P4 C8 H8B 110.0
C7 C8 P4 108.5(4)
C7 C8 H8A 110.0
C7 C8 H8B 110.0
H8A C8 H8B 108.4
P4 C9 H9A 109.5
P4 C9 H9B 109.5
P4 C9 H9C 109.5
H9A C9 H9B 109.5
H9A C9 H9C 109.5
H9B C9 H9C 109.5
P4 C10 H10A 109.5
P4 C10 H10B 109.5
P4 C10 H10C 109.5
H10A C10 H10B 109.5
H10A C10 H10C 109.5
H10B C10 H10C 109.5
P3 C11 H11A 109.5
P3 C11 H11B 109.5
P3 C11 H11C 109.5
H11A C11 H11B 109.5
H11A C11 H11C 109.5
H11B C11 H11C 109.5
P3 C12 H12A 109.5
P3 C12 H12B 109.5
P3 C12 H12C 109.5
H12A C12 H12B 109.5
H12A C12 H12C 109.5
H12B C12 H12C 109.5
Si1 C13 H13A 109.5
Si1 C13 H13B 109.5
Si1 C13 H13C 109.5
H13A C13 H13B 109.5
H13A C13 H13C 109.5
H13B C13 H13C 109.5
Si1 C14 H14A 109.5
Si1 C14 H14B 109.5
Si1 C14 H14C 109.5
H14A C14 H14B 109.5
H14A C14 H14C 109.5
H14B C14 H14C 109.5
Si1 C15 H15A 109.5
Si1 C15 H15B 109.5
Si1 C15 H15C 109.5
H15A C15 H15B 109.5
H15A C15 H15C 109.5
H15B C15 H15C 109.5
P5 C16 H16A 110.3
P5 C16 H16B 110.3
H16A C16 H16B 108.6
C17 C16 P5 107.1(4)
C17 C16 H16A 110.3
C17 C16 H16B 110.3
P6 C17 H17A 109.9
P6 C17 H17B 109.9
C16 C17 P6 108.7(4)
C16 C17 H17A 109.9
C16 C17 H17B 109.9
H17A C17 H17B 108.3
P5 C18 H18A 109.5
P5 C18 H18B 109.5
P5 C18 H18C 109.5
H18A C18 H18B 109.5
H18A C18 H18C 109.5
H18B C18 H18C 109.5
P5 C19 H19A 109.5
P5 C19 H19B 109.5
P5 C19 H19C 109.5
H19A C19 H19B 109.5
H19A C19 H19C 109.5
H19B C19 H19C 109.5
P6 C20 H20A 109.5
P6 C20 H20B 109.5
P6 C20 H20C 109.5
H20A C20 H20B 109.5
H20A C20 H20C 109.5
H20B C20 H20C 109.5
P6 C21 H21A 109.5
P6 C21 H21B 109.5
P6 C21 H21C 109.5
H21A C21 H21B 109.5
H21A C21 H21C 109.5
H21B C21 H21C 109.5
P7 C22 H22A 109.9
P7 C22 H22B 109.9
H22A C22 H22B 108.3
C23 C22 P7 109.1(4)
C23 C22 H22A 109.9
C23 C22 H22B 109.9
P8 C23 H23A 109.9
P8 C23 H23B 109.9
C22 C23 P8 109.0(4)
C22 C23 H23A 109.9
C22 C23 H23B 109.9
H23A C23 H23B 108.3
P7 C24 H24A 109.5
P7 C24 H24B 109.5
P7 C24 H24C 109.5
H24A C24 H24B 109.5
H24A C24 H24C 109.5
H24B C24 H24C 109.5
P7 C25 H25A 109.5
P7 C25 H25B 109.5
P7 C25 H25C 109.5
H25A C25 H25B 109.5
H25A C25 H25C 109.5
H25B C25 H25C 109.5
P8 C26 H26A 109.5
P8 C26 H26B 109.5
P8 C26 H26C 109.5
H26A C26 H26B 109.5
H26A C26 H26C 109.5
H26B C26 H26C 109.5
P8 C27 H27A 109.5
P8 C27 H27B 109.5
P8 C27 H27C 109.5
H27A C27 H27B 109.5
H27A C27 H27C 109.5
H27B C27 H27C 109.5
Si2 C28 H28A 109.5
Si2 C28 H28B 109.5
Si2 C28 H28C 109.5
H28A C28 H28B 109.5
H28A C28 H28C 109.5
H28B C28 H28C 109.5
Si2 C29 H29A 109.5
Si2 C29 H29B 109.5
Si2 C29 H29C 109.5
H29A C29 H29B 109.5
H29A C29 H29C 109.5
H29B C29 H29C 109.5
Si2 C30 H30A 109.5
Si2 C30 H30B 109.5
Si2 C30 H30C 109.5
H30A C30 H30B 109.5
H30A C30 H30C 109.5
H30B C30 H30C 109.5
C32 C31 C36 115.3(3)
C32 C31 B1 122.2(3)
C36 C31 B1 122.1(3)
C31 C32 H32 118.8
C33 C32 C31 122.5(3)
C33 C32 H32 118.8
C32 C33 C37 118.7(4)
C34 C33 C32 121.1(4)
C34 C33 C37 120.2(4)
C33 C34 H34 121.3
C33 C34 C35 117.4(4)
C35 C34 H34 121.3
C34 C35 C38 118.1(4)
C36 C35 C34 121.5(4)
C36 C35 C38 120.4(4)
C31 C36 H36 118.9
C35 C36 C31 122.2(3)
C35 C36 H36 118.9
F1 C37 C33 112.4(4)
F2 C37 F1 103.6(4)
F2 C37 C33 111.6(4)
F3 C37 F1 107.2(4)
F3 C37 F2 107.7(4)
F3 C37 C33 113.7(4)
F4 C38 F6 101.7(5)
F4 C38 C35 112.4(4)
F5 C38 F4 108.5(6)
F5 C38 F6 105.2(5)
F5 C38 C35 115.2(4)
F6 C38 C35 112.8(4)
F5A C38 C35 121.0(12)
F5A C38 F6A 101.8(15)
F5A C38 F4A 116.9(18)
F6A C38 C35 109.5(9)
F6A C38 F4A 96.4(13)
F4A C38 C35 108.0(13)
C40 C39 C44 115.7(3)
C40 C39 B1 122.5(3)
C44 C39 B1 121.7(3)
C39 C40 H40 118.7
C41 C40 C39 122.7(4)
C41 C40 H40 118.7
C40 C41 C42 120.6(4)
C40 C41 C45 119.8(4)
C42 C41 C45 119.6(4)
C41 C42 H42 121.1
C43 C42 C41 117.8(3)
C43 C42 H42 121.1
C42 C43 C46 119.6(4)
C44 C43 C42 121.1(3)
C44 C43 C46 119.2(4)
C39 C44 H44 118.9
C43 C44 C39 122.1(4)
C43 C44 H44 118.9
F7 C45 F8 97.7(5)
F7 C45 C41 112.9(5)
F8 C45 C41 112.1(5)
F9 C45 F7 107.2(5)
F9 C45 F8 108.6(5)
F9 C45 C41 116.6(4)
F10 C46 F11 107.2(5)
F10 C46 F12 105.0(5)
F10 C46 C43 111.9(4)
F11 C46 F12 104.8(4)
F11 C46 C43 114.3(4)
F12 C46 C43 112.9(4)
C48 C47 C52 115.7(3)
C48 C47 B1 121.7(3)
C52 C47 B1 122.2(3)
C47 C48 H48 118.9
C49 C48 C47 122.1(3)
C49 C48 H48 118.9
C48 C49 C53 118.4(3)
C50 C49 C48 121.2(3)
C50 C49 C53 120.4(3)
C49 C50 H50 121.1
C49 C50 C51 117.8(3)
C51 C50 H50 121.1
C50 C51 C52 121.0(3)
C50 C51 C54 118.8(3)
C52 C51 C54 120.2(3)
C47 C52 H52 119.0
C51 C52 C47 122.1(3)
C51 C52 H52 119.0
F13 C53 C49 111.6(4)
F14 C53 F13 101.7(4)
F14 C53 C49 112.3(4)
F15 C53 F13 106.8(5)
F15 C53 F14 107.7(4)
F15 C53 C49 115.7(4)
F16 C54 F17 104.6(4)
F16 C54 F18 106.9(4)
F16 C54 C51 113.0(4)
F17 C54 C51 113.2(3)
F18 C54 F17 104.0(4)
F18 C54 C51 114.2(4)
C56 C55 B1 120.0(3)
C60 C55 C56 115.7(3)
C60 C55 B1 124.0(3)
C55 C56 H56 118.9
C57 C56 C55 122.2(4)
C57 C56 H56 118.9
C56 C57 C58 121.3(4)
C56 C57 C61 118.7(4)
C58 C57 C61 120.1(4)
C57 C58 H58 120.9
C57 C58 C59 118.2(4)
C59 C58 H58 120.9
C58 C59 C60 120.4(4)
C58 C59 C62 119.7(4)
C60 C59 C62 119.9(4)
C55 C60 C59 122.2(4)
C55 C60 H60 118.9
C59 C60 H60 118.9
F19 C61 F21 99.3(5)
F19 C61 C57 114.5(4)
F20 C61 F19 120.2(6)
F20 C61 F21 98.7(5)
F20 C61 C57 112.8(4)
F21 C61 C57 108.1(5)
F20A C61 C57 117.8(8)
F20A C61 F21A 101.5(9)
F20A C61 F19A 106.2(11)
F21A C61 C57 110.1(5)
F19A C61 C57 119.1(7)
F19A C61 F21A 99.2(8)
F22 C62 F23 109.8(7)
F22 C62 C59 113.0(5)
F23 C62 C59 113.7(4)
F24 C62 F22 104.3(6)
F24 C62 F23 101.5(6)
F24 C62 C59 113.5(4)
F23A C62 C59 111.6(6)
F24A C62 C59 113.9(6)
F24A C62 F23A 103.3(8)
F22A C62 C59 116.5(7)
F22A C62 F23A 103.0(9)
F22A C62 F24A 107.2(8)
C31 B1 C39 112.1(3)
C31 B1 C55 111.4(3)
C47 B1 C31 103.8(3)
C47 B1 C39 111.9(3)
C47 B1 C55 113.8(3)
C55 B1 C39 104.1(3)

loop_
_geom_bond_atom_site_label_1
_geom_bond_atom_site_label_2
_geom_bond_distance
Fe1 P1 2.2321(12)
Fe1 P2 2.2253(12)
Fe1 P3 2.2353(12)
Fe1 P4 2.2168(12)
Fe1 N1 1.692(3)
Fe2 P5 2.2243(12)
Fe2 P6 2.2290(12)
Fe2 P7 2.2152(12)
Fe2 P8 2.2356(12)
Fe2 N3 1.692(3)
P1 C1 1.849(5)
P1 C5 1.829(5)
P1 C6 1.827(5)
P2 C2 1.824(5)
P2 C3 1.816(5)
P2 C4 1.827(5)
P3 C7 1.807(6)
P3 C11 1.839(5)
P3 C12 1.819(5)
P4 C8 1.856(5)
P4 C9 1.821(5)
P4 C10 1.824(5)
P5 C16 1.829(5)
P5 C18 1.824(5)
P5 C19 1.822(5)
P6 C17 1.850(5)
P6 C20 1.819(5)
P6 C21 1.824(5)
P7 C22 1.850(5)
P7 C24 1.826(5)
P7 C25 1.831(5)
P8 C23 1.813(6)
P8 C26 1.831(6)
P8 C27 1.815(5)
Si1 N2 1.803(4)
Si1 C13 1.849(5)
Si1 C14 1.827(6)
Si1 C15 1.851(6)
Si2 N4 1.797(4)
Si2 C28 1.836(6)
Si2 C29 1.846(5)
Si2 C30 1.856(6)
F1 C37 1.335(6)
F2 C37 1.325(6)
F3 C37 1.300(5)
F4 C38 1.319(6)
F5 C38 1.314(6)
F6 C38 1.341(6)
F7 C45 1.299(7)
F8 C45 1.329(7)
F9 C45 1.277(6)
F10 C46 1.281(6)
F11 C46 1.292(6)
F12 C46 1.298(6)
F13 C53 1.328(6)
F14 C53 1.306(6)
F15 C53 1.274(5)
F16 C54 1.301(5)
F17 C54 1.318(5)
F18 C54 1.316(5)
F19 C61 1.278(6)
F20 C61 1.272(6)
F21 C61 1.402(7)
F22 C62 1.304(6)
F23 C62 1.306(7)
F24 C62 1.286(7)
F25 C69 1.338(6)
F26 C69 1.284(6)
F27 C69 1.297(6)
F28 C70 1.353(6)
F29 C70 1.316(6)
F30 C70 1.297(6)
F31 C77 1.355(7)
F32 C77 1.303(6)
F33 C77 1.297(5)
F34 C78 1.306(6)
F35 C78 1.313(5)
F36 C78 1.301(6)
F37 C85 1.319(5)
F38 C85 1.336(6)
F39 C85 1.315(5)
F40 C86 1.308(6)
F41 C86 1.317(5)
F42 C86 1.332(5)
F43 C93 1.302(7)
F44 C93 1.258(7)
F45 C93 1.328(7)
F46 C94 1.354(7)
F47 C94 1.275(6)
F48 C94 1.268(6)
C63 C64 1.397(5)
C63 C68 1.400(5)
C63 B2 1.634(5)
C64 H64 0.9500
C64 C65 1.394(5)
C65 C66 1.382(5)
C65 C69 1.501(5)
C66 H66 0.9500
C66 C67 1.388(6)
C67 C68 1.377(5)
C67 C70 1.496(5)
C68 H68 0.9500
C70 F29A 1.307(13)
C70 F30A 1.261(14)
C70 F28A 1.378(12)
C71 C72 1.395(5)
C71 C76 1.396(5)
C71 B2 1.636(5)
C72 H72 0.9500
C72 C73 1.398(5)
C73 C74 1.379(5)
C73 C77 1.495(6)
C74 H74 0.9500
C74 C75 1.381(5)
C75 C76 1.393(5)
C75 C78 1.495(5)
C76 H76 0.9500
C79 C80 1.397(5)
C79 C84 1.399(5)
C79 B2 1.642(5)
C80 H80 0.9500
C80 C81 1.390(5)
C81 C82 1.374(5)
C81 C85 1.502(5)
C82 H82 0.9500
C82 C83 1.386(5)
C83 C84 1.388(5)
C83 C86 1.490(5)
C84 H84 0.9500
C87 C88 1.393(5)
C87 C92 1.411(5)
C87 B2 1.642(5)
C88 H88 0.9500
C88 C89 1.393(5)
C89 C90 1.384(6)
C89 C93 1.484(6)
C90 H90 0.9500
C90 C91 1.393(6)
C91 C92 1.378(5)
C91 C94 1.491(6)
C92 H92 0.9500
C93 F44A 1.262(11)
C93 F43A 1.344(9)
C93 F45A 1.329(11)
N1 N2 1.197(5)
N3 N4 1.203(5)
C1 H1A 0.9900
C1 H1B 0.9900
C1 C2 1.517(8)
C2 H2A 0.9900
C2 H2B 0.9900
C3 H3A 0.9800
C3 H3B 0.9800
C3 H3C 0.9800
C4 H4A 0.9800
C4 H4B 0.9800
C4 H4C 0.9800
C5 H5A 0.9800
C5 H5B 0.9800
C5 H5C 0.9800
C6 H6A 0.9800
C6 H6B 0.9800
C6 H6C 0.9800
C7 H7A 0.9900
C7 H7B 0.9900
C7 C8 1.489(8)
C8 H8A 0.9900
C8 H8B 0.9900
C9 H9A 0.9800
C9 H9B 0.9800
C9 H9C 0.9800
C10 H10A 0.9800
C10 H10B 0.9800
C10 H10C 0.9800
C11 H11A 0.9800
C11 H11B 0.9800
C11 H11C 0.9800
C12 H12A 0.9800
C12 H12B 0.9800
C12 H12C 0.9800
C13 H13A 0.9800
C13 H13B 0.9800
C13 H13C 0.9800
C14 H14A 0.9800
C14 H14B 0.9800
C14 H14C 0.9800
C15 H15A 0.9800
C15 H15B 0.9800
C15 H15C 0.9800
C16 H16A 0.9900
C16 H16B 0.9900
C16 C17 1.504(8)
C17 H17A 0.9900
C17 H17B 0.9900
C18 H18A 0.9800
C18 H18B 0.9800
C18 H18C 0.9800
C19 H19A 0.9800
C19 H19B 0.9800
C19 H19C 0.9800
C20 H20A 0.9800
C20 H20B 0.9800
C20 H20C 0.9800
C21 H21A 0.9800
C21 H21B 0.9800
C21 H21C 0.9800
C22 H22A 0.9900
C22 H22B 0.9900
C22 C23 1.480(8)
C23 H23A 0.9900
C23 H23B 0.9900
C24 H24A 0.9800
C24 H24B 0.9800
C24 H24C 0.9800
C25 H25A 0.9800
C25 H25B 0.9800
C25 H25C 0.9800
C26 H26A 0.9800
C26 H26B 0.9800
C26 H26C 0.9800
C27 H27A 0.9800
C27 H27B 0.9800
C27 H27C 0.9800
C28 H28A 0.9800
C28 H28B 0.9800
C28 H28C 0.9800
C29 H29A 0.9800
C29 H29B 0.9800
C29 H29C 0.9800
C30 H30A 0.9800
C30 H30B 0.9800
C30 H30C 0.9800
C31 C32 1.396(5)
C31 C36 1.402(5)
C31 B1 1.640(5)
C32 H32 0.9500
C32 C33 1.387(5)
C33 C34 1.381(6)
C33 C37 1.501(5)
C34 H34 0.9500
C34 C35 1.385(6)
C35 C36 1.379(5)
C35 C38 1.493(6)
C36 H36 0.9500
C38 F5A 1.282(14)
C38 F6A 1.323(12)
C38 F4A 1.331(14)
C39 C40 1.390(5)
C39 C44 1.401(5)
C39 B1 1.643(5)
C40 H40 0.9500
C40 C41 1.385(5)
C41 C42 1.390(5)
C41 C45 1.488(6)
C42 H42 0.9500
C42 C43 1.386(6)
C43 C44 1.383(5)
C43 C46 1.495(5)
C44 H44 0.9500
C47 C48 1.398(5)
C47 C52 1.398(5)
C47 B1 1.632(5)
C48 H48 0.9500
C48 C49 1.387(5)
C49 C50 1.379(5)
C49 C53 1.502(5)
C50 H50 0.9500
C50 C51 1.386(5)
C51 C52 1.391(5)
C51 C54 1.496(5)
C52 H52 0.9500
C55 C56 1.409(5)
C55 C60 1.396(5)
C55 B1 1.640(5)
C56 H56 0.9500
C56 C57 1.380(5)
C57 C58 1.381(6)
C57 C61 1.502(6)
C58 H58 0.9500
C58 C59 1.387(6)
C59 C60 1.402(5)
C59 C62 1.476(6)
C60 H60 0.9500
C61 F20A 1.264(11)
C61 F21A 1.422(9)
C61 F19A 1.276(10)
C62 F23A 1.327(10)
C62 F24A 1.318(9)
C62 F22A 1.288(10)

loop_
_geom_torsion_atom_site_label_1
_geom_torsion_atom_site_label_2
_geom_torsion_atom_site_label_3
_geom_torsion_atom_site_label_4
_geom_torsion
Fe1 P1 C1 C2 -35.4(5)
Fe1 P2 C2 C1 -42.8(5)
Fe1 P3 C7 C8 41.1(5)
Fe1 P4 C8 C7 35.3(5)
Fe2 P5 C16 C17 42.5(4)
Fe2 P6 C17 C16 34.6(5)
Fe2 P7 C22 C23 -34.8(5)
Fe2 P8 C23 C22 -40.2(6)
P1 C1 C2 P2 47.8(5)
P3 C7 C8 P4 -47.3(5)
P5 C16 C17 P6 -47.2(5)
P7 C22 C23 P8 46.7(6)
C63 C64 C65 C66 -1.5(6)
C63 C64 C65 C69 -179.2(4)
C64 C63 C68 C67 1.6(5)
C64 C63 B2 C71 -148.2(3)
C64 C63 B2 C79 90.9(4)
C64 C63 B2 C87 -30.8(5)
C64 C65 C66 C67 1.5(6)
C64 C65 C69 F25 -38.9(6)
C64 C65 C69 F26 76.5(6)
C64 C65 C69 F27 -156.6(5)
C65 C66 C67 C68 -0.1(6)
C65 C66 C67 C70 179.6(4)
C66 C65 C69 F25 143.4(4)
C66 C65 C69 F26 -101.2(5)
C66 C65 C69 F27 25.7(7)
C66 C67 C68 C63 -1.5(6)
C66 C67 C70 F28 45.3(6)
C66 C67 C70 F29 -66.3(6)
C66 C67 C70 F30 164.7(5)
C66 C67 C70 F29A 117.8(11)
C66 C67 C70 F30A -4.3(18)
C66 C67 C70 F28A -141.3(9)
C68 C63 C64 C65 -0.1(5)
C68 C63 B2 C71 39.7(5)
C68 C63 B2 C79 -81.1(4)
C68 C63 B2 C87 157.1(3)
C68 C67 C70 F28 -135.0(5)
C68 C67 C70 F29 113.5(5)
C68 C67 C70 F30 -15.6(7)
C68 C67 C70 F29A -62.5(12)
C68 C67 C70 F30A 175.4(17)
C68 C67 C70 F28A 38.5(9)
C69 C65 C66 C67 179.2(4)
C70 C67 C68 C63 178.8(3)
C71 C72 C73 C74 0.7(6)
C71 C72 C73 C77 179.3(4)
C72 C71 C76 C75 -1.8(5)
C72 C71 B2 C63 29.2(5)
C72 C71 B2 C79 145.6(3)
C72 C71 B2 C87 -92.3(4)
C72 C73 C74 C75 -1.2(6)
C72 C73 C77 F31 65.1(6)
C72 C73 C77 F32 -47.9(7)
C72 C73 C77 F33 -176.0(5)
C73 C74 C75 C76 0.2(6)
C73 C74 C75 C78 176.8(4)
C74 C73 C77 F31 -116.3(5)
C74 C73 C77 F32 130.7(5)
C74 C73 C77 F33 2.6(7)
C74 C75 C76 C71 1.3(6)
C74 C75 C78 F34 127.4(5)
C74 C75 C78 F35 7.1(6)
C74 C75 C78 F36 -113.8(5)
C76 C71 C72 C73 0.8(6)
C76 C71 B2 C63 -155.5(3)
C76 C71 B2 C79 -39.1(5)
C76 C71 B2 C87 83.0(4)
C76 C75 C78 F34 -55.9(5)
C76 C75 C78 F35 -176.3(4)
C76 C75 C78 F36 62.8(6)
C77 C73 C74 C75 -179.8(4)
C78 C75 C76 C71 -175.3(4)
C79 C80 C81 C82 0.2(6)
C79 C80 C81 C85 -179.1(4)
C80 C79 C84 C83 2.0(5)
C80 C79 B2 C63 91.3(4)
C80 C79 B2 C71 -30.7(5)
C80 C79 B2 C87 -147.8(3)
C80 C81 C82 C83 0.8(6)
C80 C81 C85 F37 57.0(5)
C80 C81 C85 F38 -60.8(5)
C80 C81 C85 F39 178.6(4)
C81 C82 C83 C84 -0.3(6)
C81 C82 C83 C86 -178.4(4)
C82 C81 C85 F37 -122.3(4)
C82 C81 C85 F38 120.0(4)
C82 C81 C85 F39 -0.7(6)
C82 C83 C84 C79 -1.1(6)
C82 C83 C86 F40 175.5(4)
C82 C83 C86 F41 53.1(6)
C82 C83 C86 F42 -63.0(5)
C84 C79 C80 C81 -1.5(5)
C84 C79 B2 C63 -82.2(4)
C84 C79 B2 C71 155.9(3)
C84 C79 B2 C87 38.7(5)
C84 C83 C86 F40 -2.6(6)
C84 C83 C86 F41 -125.0(5)
C84 C83 C86 F42 118.9(5)
C85 C81 C82 C83 -180.0(4)
C86 C83 C84 C79 176.9(4)
C87 C88 C89 C90 -1.7(6)
C87 C88 C89 C93 177.1(4)
C88 C87 C92 C91 -2.5(5)
C88 C87 B2 C63 141.9(3)
C88 C87 B2 C71 -95.5(4)
C88 C87 B2 C79 25.7(5)
C88 C89 C90 C91 -0.4(6)
C88 C89 C93 F43 54.2(7)
C88 C89 C93 F44 -64.8(8)
C88 C89 C93 F45 164.9(7)
C88 C89 C93 F44A 112.4(10)
C88 C89 C93 F43A -126.9(7)
C88 C89 C93 F45A -7.2(11)
C89 C90 C91 C92 0.9(6)
C89 C90 C91 C94 -179.4(4)
C90 C89 C93 F43 -127.1(6)
C90 C89 C93 F44 113.9(7)
C90 C89 C93 F45 -16.4(8)
C90 C89 C93 F44A -68.8(10)
C90 C89 C93 F43A 51.9(8)
C90 C89 C93 F45A 171.5(10)
C90 C91 C92 C87 0.6(6)
C90 C91 C94 F46 44.5(6)
C90 C91 C94 F47 -67.5(7)
C90 C91 C94 F48 157.8(5)
C92 C87 C88 C89 3.0(5)
C92 C87 B2 C63 -44.0(4)
C92 C87 B2 C71 78.6(4)
C92 C87 B2 C79 -160.3(3)
C92 C91 C94 F46 -135.8(5)
C92 C91 C94 F47 112.2(5)
C92 C91 C94 F48 -22.5(7)
C93 C89 C90 C91 -179.1(4)
C94 C91 C92 C87 -179.1(4)
B2 C63 C64 C65 -172.7(4)
B2 C63 C68 C67 174.1(3)
B2 C71 C72 C73 176.3(4)
B2 C71 C76 C75 -177.4(3)
B2 C79 C80 C81 -175.4(3)
B2 C79 C84 C83 175.8(3)
B2 C87 C88 C89 177.3(4)
B2 C87 C92 C91 -177.1(3)
C3 P2 C2 C1 79.6(4)
C4 P2 C2 C1 -176.4(4)
C5 P1 C1 C2 -163.2(5)
C6 P1 C1 C2 93.5(5)
C9 P4 C8 C7 -87.2(5)
C10 P4 C8 C7 168.8(4)
C11 P3 C7 C8 165.1(4)
C12 P3 C7 C8 -92.9(5)
C13 Si1 N2 N1 -2.4(5)
C14 Si1 N2 N1 -124.0(4)
C15 Si1 N2 N1 118.9(4)
C18 P5 C16 C17 176.8(4)
C19 P5 C16 C17 -79.5(4)
C20 P6 C17 C16 -94.0(4)
C21 P6 C17 C16 162.7(4)
C24 P7 C22 C23 86.7(5)
C25 P7 C22 C23 -169.5(5)
C26 P8 C23 C22 -164.1(5)
C27 P8 C23 C22 94.1(5)
C28 Si2 N4 N3 123.6(4)
C29 Si2 N4 N3 1.7(5)
C30 Si2 N4 N3 -118.9(4)
C31 C32 C33 C34 0.6(6)
C31 C32 C33 C37 178.2(4)
C32 C31 C36 C35 -2.2(5)
C32 C31 B1 C39 149.3(3)
C32 C31 B1 C47 -89.7(4)
C32 C31 B1 C55 33.1(5)
C32 C33 C34 C35 -1.1(6)
C32 C33 C37 F1 42.4(6)
C32 C33 C37 F2 -73.5(5)
C32 C33 C37 F3 164.4(4)
C33 C34 C35 C36 0.0(6)
C33 C34 C35 C38 178.1(4)
C34 C33 C37 F1 -140.0(4)
C34 C33 C37 F2 104.2(5)
C34 C33 C37 F3 -17.9(7)
C34 C35 C36 C31 1.7(6)
C34 C35 C38 F4 -62.3(7)
C34 C35 C38 F5 172.8(6)
C34 C35 C38 F6 52.1(6)
C34 C35 C38 F5A 5.5(19)
C34 C35 C38 F6A -112.2(11)
C34 C35 C38 F4A 144.0(12)
C36 C31 C32 C33 1.1(5)
C36 C31 B1 C39 -37.6(5)
C36 C31 B1 C47 83.4(4)
C36 C31 B1 C55 -153.8(3)
C36 C35 C38 F4 115.9(6)
C36 C35 C38 F5 -9.1(8)
C36 C35 C38 F6 -129.8(5)
C36 C35 C38 F5A -176.4(18)
C36 C35 C38 F6A 65.9(11)
C36 C35 C38 F4A -37.8(12)
C37 C33 C34 C35 -178.7(4)
C38 C35 C36 C31 -176.4(4)
C39 C40 C41 C42 -0.1(6)
C39 C40 C41 C45 180.0(4)
C40 C39 C44 C43 1.8(5)
C40 C39 B1 C31 -30.4(5)
C40 C39 B1 C47 -146.5(3)
C40 C39 B1 C55 90.1(4)
C40 C41 C42 C43 1.0(6)
C40 C41 C45 F7 46.9(7)
C40 C41 C45 F8 -62.4(7)
C40 C41 C45 F9 171.7(5)
C41 C42 C43 C44 -0.5(6)
C41 C42 C43 C46 -177.2(4)
C42 C41 C45 F7 -133.0(5)
C42 C41 C45 F8 117.7(5)
C42 C41 C45 F9 -8.3(8)
C42 C43 C44 C39 -1.0(6)
C42 C43 C46 F10 111.1(5)
C42 C43 C46 F11 -11.0(6)
C42 C43 C46 F12 -130.7(5)
C44 C39 C40 C41 -1.3(5)
C44 C39 B1 C31 153.2(3)
C44 C39 B1 C47 37.1(5)
C44 C39 B1 C55 -86.2(4)
C44 C43 C46 F10 -65.6(6)
C44 C43 C46 F11 172.2(4)
C44 C43 C46 F12 52.6(6)
C45 C41 C42 C43 -179.1(4)
C46 C43 C44 C39 175.7(4)
C47 C48 C49 C50 -1.0(6)
C47 C48 C49 C53 179.3(4)
C48 C47 C52 C51 -1.5(5)
C48 C47 B1 C31 -90.2(4)
C48 C47 B1 C39 30.8(5)
C48 C47 B1 C55 148.5(3)
C48 C49 C50 C51 0.1(5)
C48 C49 C53 F13 61.1(6)
C48 C49 C53 F14 -52.4(6)
C48 C49 C53 F15 -176.6(5)
C49 C50 C51 C52 0.0(5)
C49 C50 C51 C54 -179.7(3)
C50 C49 C53 F13 -118.6(5)
C50 C49 C53 F14 127.9(5)
C50 C49 C53 F15 3.7(7)
C50 C51 C52 C47 0.8(6)
C50 C51 C54 F16 76.1(5)
C50 C51 C54 F17 -42.6(5)
C50 C51 C54 F18 -161.5(4)
C52 C47 C48 C49 1.6(5)
C52 C47 B1 C31 82.6(4)
C52 C47 B1 C39 -156.4(3)
C52 C47 B1 C55 -38.7(5)
C52 C51 C54 F16 -103.5(5)
C52 C51 C54 F17 137.8(4)
C52 C51 C54 F18 18.9(6)
C53 C49 C50 C51 179.9(4)
C54 C51 C52 C47 -179.6(3)
C55 C56 C57 C58 0.2(6)
C55 C56 C57 C61 179.1(4)
C56 C55 C60 C59 -1.6(5)
C56 C55 B1 C31 42.5(4)
C56 C55 B1 C39 -78.5(4)
C56 C55 B1 C47 159.4(3)
C56 C57 C58 C59 -2.0(6)
C56 C57 C61 F19 30.4(7)
C56 C57 C61 F20 -111.9(7)
C56 C57 C61 F21 140.1(5)
C56 C57 C61 F20A 67.8(10)
C56 C57 C61 F21A -47.9(7)
C56 C57 C61 F19A -161.4(9)
C57 C58 C59 C60 1.9(6)
C57 C58 C59 C62 180.0(4)
C58 C57 C61 F19 -150.7(6)
C58 C57 C61 F20 67.0(7)
C58 C57 C61 F21 -41.0(6)
C58 C57 C61 F20A -113.3(10)
C58 C57 C61 F21A 131.0(6)
C58 C57 C61 F19A 17.5(10)
C58 C59 C60 C55 -0.1(6)
C58 C59 C62 F22 -8.1(8)
C58 C59 C62 F23 -134.2(6)
C58 C59 C62 F24 110.5(6)
C58 C59 C62 F23A 49.5(8)
C58 C59 C62 F24A -66.9(8)
C58 C59 C62 F22A 167.5(9)
C60 C55 C56 C57 1.6(5)
C60 C55 B1 C31 -144.2(3)
C60 C55 B1 C39 94.9(4)
C60 C55 B1 C47 -27.2(5)
C60 C59 C62 F22 170.0(7)
C60 C59 C62 F23 43.8(7)
C60 C59 C62 F24 -71.5(7)
C60 C59 C62 F23A -132.4(7)
C60 C59 C62 F24A 111.1(7)
C60 C59 C62 F22A -14.5(10)
C61 C57 C58 C59 179.1(4)
C62 C59 C60 C55 -178.1(4)
B1 C31 C32 C33 174.6(3)
B1 C31 C36 C35 -175.7(3)
B1 C39 C40 C41 -177.8(4)
B1 C39 C44 C43 178.4(3)
B1 C47 C48 C49 174.9(3)
B1 C47 C52 C51 -174.7(3)
B1 C55 C56 C57 175.5(4)
B1 C55 C60 C59 -175.2(4)
